data_7127164
loop_
_publ_author_name
'Canaj, Angelos B.'
'Dey, Sourav'
'Wilson, Claire'
'C\'espedes, Oscar'
'Rajaraman, Gopalan'
'Murrie, Mark'

_publ_section_title
;
 Engineering macrocyclic high performance pentagonal bipyramidal Dy(iii)
 single-ion magnets.
;
_journal_issue 80
_journal_name_full 'Chemical communications (Cambridge, England)'
_journal_page_first 12037
_journal_page_last 12040
_journal_paper_doi 10.1039/d0cc04559d
_journal_volume 56
_journal_year 2020
_chemical_formula_moiety 'C53 H57 Dy N5 O2 Si2, C H2 Cl2, C24 H20 B'
_chemical_formula_sum 'C78 H79 B Cl2 Dy N5 O2 Si2'
_chemical_formula_weight 1418.85
_space_group_crystal_system triclinic
_space_group_IT_number 2
_space_group_name_Hall '-P 1'
_space_group_name_H-M_alt 'P -1'
_atom_sites_solution_hydrogens geom
_audit_creation_date 2019-06-11
_audit_creation_method
;
Olex2 1.2
(compiled 2018.05.29 svn.r3508 for OlexSys, GUI svn.r5506)
;
_audit_update_record
;
2020-04-30 deposited with the CCDC.	2020-09-03 downloaded from the CCDC.
;
_cell_angle_alpha 100.425(3)
_cell_angle_beta 103.832(3)
_cell_angle_gamma 100.857(3)
_cell_formula_units_Z 4
_cell_length_a 14.3753(11)
_cell_length_b 22.1443(17)
_cell_length_c 23.4355(19)
_cell_measurement_reflns_used 9782
_cell_measurement_temperature 150
_cell_measurement_theta_max 27.974
_cell_measurement_theta_min 2.209
_cell_volume 6911.6(10)
_computing_cell_refinement 'SAINT V8.37A (Bruker-AXS, 2016)'
_computing_data_collection 'APEX3 Ver. 2016.9-0 (Bruker-AXS, 2016)'
_computing_data_reduction 'APEX3 Ver. 2016.9-0 (Bruker-AXS, 2016)'
_computing_molecular_graphics 'Olex2 (Dolomanov et al., 2009)'
_computing_publication_material 'Olex2 (Dolomanov et al., 2009)'
_computing_structure_refinement 'ShelXL (Sheldrick, 2015)'
_computing_structure_solution 'SHELXT 2014/5 (Sheldrick, 2014)'
_diffrn_ambient_temperature 150
_diffrn_detector 'charge integrating pixel array detector'
_diffrn_detector_area_resol_mean 7.4074
_diffrn_detector_type 'Bruker PHOTON II'
_diffrn_measured_fraction_theta_full 0.998
_diffrn_measured_fraction_theta_max 0.995
_diffrn_measurement_device 'four-circle diffractometer'
_diffrn_measurement_device_type 'Bruker D8 VENTURE'
_diffrn_measurement_method '\f and \w scans'
_diffrn_radiation_collimation 'focusing mirrors'
_diffrn_radiation_monochromator 'multilayer mirror optics'
_diffrn_radiation_type MoK\a
_diffrn_radiation_wavelength 0.71073
_diffrn_reflns_av_R_equivalents 0.0400
_diffrn_reflns_av_unetI/netI 0.0471
_diffrn_reflns_Laue_measured_fraction_full 0.998
_diffrn_reflns_Laue_measured_fraction_max 0.995
_diffrn_reflns_limit_h_max 18
_diffrn_reflns_limit_h_min -18
_diffrn_reflns_limit_k_max 28
_diffrn_reflns_limit_k_min -29
_diffrn_reflns_limit_l_max 30
_diffrn_reflns_limit_l_min -29
_diffrn_reflns_number 103339
_diffrn_reflns_point_group_measured_fraction_full 0.998
_diffrn_reflns_point_group_measured_fraction_max 0.995
_diffrn_reflns_theta_full 25.242
_diffrn_reflns_theta_max 27.892
_diffrn_reflns_theta_min 2.209
_diffrn_source 'microfocus sealed tube'
_diffrn_source_type 'INCOATEC I\ms 3.0'
_diffrn_standards_number 0
_exptl_absorpt_coefficient_mu 1.244
_exptl_absorpt_correction_T_max 0.7456
_exptl_absorpt_correction_T_min 0.6455
_exptl_absorpt_correction_type multi-scan
_exptl_absorpt_process_details
'SADABS-2016/2 (Bruker,2016/2) was used for absorption correction. wR2(int) was 0.1182 before and 0.0511 after correction. The Ratio of minimum to maximum transmission is 0.8657. The \l/2 correction factor is Not present.'
_exptl_crystal_colour colourless
_exptl_crystal_colour_primary colourless
_exptl_crystal_density_diffrn 1.364
_exptl_crystal_description block
_exptl_crystal_F_000 2924
_exptl_crystal_preparation 'Magnetic properties'
_exptl_crystal_size_max 0.09
_exptl_crystal_size_mid 0.08
_exptl_crystal_size_min 0.04
_refine_diff_density_max 5.190
_refine_diff_density_min -1.911
_refine_diff_density_rms 0.147
_refine_ls_extinction_method none
_refine_ls_goodness_of_fit_ref 1.051
_refine_ls_hydrogen_treatment constr
_refine_ls_matrix_type full
_refine_ls_number_parameters 1644
_refine_ls_number_reflns 32846
_refine_ls_number_restraints 129
_refine_ls_restrained_S_all 1.055
_refine_ls_R_factor_all 0.0881
_refine_ls_R_factor_gt 0.0682
_refine_ls_shift/su_max 0.002
_refine_ls_shift/su_mean 0.000
_refine_ls_structure_factor_coef Fsqd
_refine_ls_weighting_details 'w=1/[\s^2^(Fo^2^)+(0.1007P)^2^+21.5032P] where P=(Fo^2^+2Fc^2^)/3'
_refine_ls_weighting_scheme calc
_refine_ls_wR_factor_gt 0.1824
_refine_ls_wR_factor_ref 0.1988
_reflns_Friedel_coverage 0.000
_reflns_number_gt 24960
_reflns_number_total 32846
_reflns_threshold_expression 'I > 2\s(I)'
_cod_data_source_file d0cc04559d2.cif
_cod_data_source_block mo_at_1055_sec_0m
_cod_depositor_comments 'Adding full bibliography for 7127164.cif.'
_cod_original_cell_volume 6911.6(9)
_cod_database_code 7127164
_shelx_shelxl_version_number 2018/1
_shelx_space_group_comment
;
The symmetry employed for this shelxl refinement is uniquely defined
by the following loop, which should always be used as a source of
symmetry information in preference to the above space-group names.
They are only intended as comments.
;
_shelx_estimated_absorpt_t_max 0.952
_shelx_estimated_absorpt_t_min 0.896
_olex2_refinement_description
;
1. Fixed Uiso
 At 1.2 times of:
  All C(H) groups, All C(H,H) groups, All C(H,H,H,H) groups, All N(H) groups,
  All N(H,H) groups
 At 1.5 times of:
  All C(H,H,H) groups
2. Restrained distances
 C41A-C42A
 1.5 with sigma of 0.02
 C42A-C41A
 1.51 with sigma of 0.02
 N5A-C53A \\sim N5A-C54A \\sim N4A-C50A \\sim N4A1-C50A \\sim N4A-C49A \\sim
N4A1-C49A \\sim N3A1-C46A
 \\sim N3A-C46A \\sim N3A1-C48A \\sim N3A-C47A
 with sigma of 0.01
 C54A-C51A \\sim C52A-C53A \\sim C51A-C50A \\sim C50A-C52A \\sim C49A-C47A
\\sim C49A-C48A
 with sigma of 0.02
 N4B-C48B \\sim N4B-C47B \\sim N3B-C49B \\sim N3B1-C50B \\sim N3B1-C51B \\sim
N3B-C51B
 with sigma of 0.01
 C46B-C45B \\sim C45B-C47B \\sim C45B-C44B \\sim C49B-C48B \\sim C48B-C50B
\\sim C51B-C52B \\sim C53B-
 C51B \\sim C54B-C52B \\sim C54B-C53B
 with sigma of 0.01
3. Uiso/Uaniso restraints and constraints
C48A \\sim C47A: within 1.7A with sigma of 0.04 and sigma for terminal atoms of
0.08
N4A1 \\sim N4A: within 1.7A with sigma of 0.04 and sigma for terminal atoms of
0.08
C52A \\sim C51A: within 1.7A with sigma of 0.04 and sigma for terminal atoms of
0.08
C54A \\sim C53A: within 1.7A with sigma of 0.04 and sigma for terminal atoms of
0.08
N3A1 \\sim N3A: within 1.7A with sigma of 0.04 and sigma for terminal atoms of
0.08
C57A \\sim C56A: within 1.7A with sigma of 0.04 and sigma for terminal atoms of
0.08
4. Others
 Fixed Sof: H46A(0.6) H46B(0.6) H46C(0.4) H46D(0.4) H49A(0.6) H49B(0.6)
 H49C(0.4) H49D(0.4) H50A(0.6) H50B(0.6) H50C(0.4) H50D(0.4) N3A(0.6) H3AA(0.6)
 N4A(0.6) H4AA(0.6) C47A(0.6) H47A(0.6) H47B(0.6) C51A(0.6) H51A(0.6) H51B(0.6)
 C54A(0.6) H54A(0.6) H54B(0.6) C56A(0.4) H56A(0.4) H56B(0.4) H56C(0.4)
 N3A1(0.4) H3A1(0.4) N4A1(0.4) H4A1(0.4) C48A(0.4) H48A(0.4) H48B(0.4)
 C53A(0.4) H53A(0.4) H53B(0.4) C52A(0.4) H52A(0.4) H52B(0.4) C57A(0.6)
 H57A(0.6) H57B(0.6) H57C(0.6) H4B(0.5) H4BA(0.5) H45C(0.5) H45D(0.5) H45E(0.5)
 H45F(0.5) H48C(0.5) H48D(0.5) H48E(0.5) H48F(0.5) H51C(0.5) H51D(0.5)
 H51E(0.5) H51F(0.5) H54C(0.5) H54D(0.5) H54E(0.5) H54F(0.5) N3B(0.5) H3BA(0.5)
 C46B(0.5) H46E(0.5) H46F(0.5) C49B(0.5) H49E(0.5) H49F(0.5) C53B(0.5)
 H53C(0.5) H53D(0.5) N3B1(0.5) H3B1(0.5) C50B(0.5) H50E(0.5) H50F(0.5)
 C47B(0.5) H47C(0.5) H47D(0.5) C52B(0.5) H52C(0.5) H52D(0.5)
5.a Ternary CH refined with riding coordinates:
 N3A(H3AA), N4A(H4AA), N3A1(H3A1), N4A1(H4A1), N4B(H4B), N4B(H4BA), N3B(H3BA),
 N3B1(H3B1)
5.b Secondary CH2 refined with riding coordinates:
 C44A(H44A,H44B), C45A(H45A,H45B), C46A(H46A,H46B), C46A(H46C,H46D), C49A(H49A,
 H49B), C49A(H49C,H49D), C50A(H50A,H50B), C50A(H50C,H50D), C47A(H47A,H47B),
 C51A(H51A,H51B), C54A(H54A,H54B), C48A(H48A,H48B), C53A(H53A,H53B), C52A(H52A,
 H52B), C44B(H44C,H44D), C45B(H45C,H45D), C45B(H45E,H45F), C48B(H48C,H48D),
 C48B(H48E,H48F), C51B(H51C,H51D), C51B(H51E,H51F), C54B(H54C,H54D), C54B(H54E,
 H54F), C46B(H46E,H46F), C49B(H49E,H49F), C53B(H53C,H53D), C50B(H50E,H50F),
 C47B(H47C,H47D), C52B(H52C,H52D), C1S(H1SA,H1SB), C2S(H2SA,H2SB)
5.c Aromatic/amide H refined with riding coordinates:
 C2A(H2A), C3A(H3A), C4A(H4A), C5A(H5A), C6A(H6A), C8A(H8A), C9A(H9A),
 C10A(H10A), C11A(H11A), C12A(H12A), C14A(H14A), C15A(H15A), C16A(H16A),
 C17A(H17A), C18A(H18A), C20A(H20A), C21A(H21A), C22A(H22A), C23A(H23A),
 C24A(H24A), C26A(H26A), C27A(H27A), C28A(H28A), C29A(H29A), C30A(H30A),
 C32A(H32A), C33A(H33A), C34A(H34A), C35A(H35A), C36A(H36A), C38A(H38A),
 C39A(H39A), C40A(H40A), C2B(H2B), C3B(H3B), C4B(H4BB), C5B(H5B), C6B(H6B),
 C8B(H8B), C9B(H9B), C10B(H10B), C11B(H11B), C12B(H12B), C14B(H14B), C15B(H15B),
  C16B(H16B), C17B(H17B), C18B(H18B), C20B(H20B), C21B(H21B), C22B(H22B),
 C23B(H23B), C24B(H24B), C26B(H26B), C27B(H27B), C28B(H28B), C29B(H29B),
 C30B(H30B), C32B(H32B), C33B(H33B), C34B(H34B), C35B(H35B), C36B(H36B),
 C39B(H39B), C40B(H40B), C38B(H38B), C2C(H2C), C3C(H3C), C4C(H4C), C5C(H5C),
 C6C(H6C), C9C(H9C), C10C(H10C), C11C(H11C), C12C(H12C), C13C(H13C), C14C(H14C),
  C15C(H15C), C16C(H16C), C17C(H17C), C18C(H18C), C21C(H21C), C22C(H22C),
 C23C(H23C), C24C(H24C), C25C(H25C), C27C(H27C), C28C(H28C), C29C(H29C),
 C30C(H30C), C31C(H31C), C33C(H33C), C34C(H34C), C35C(H35C), C36C(H36C),
 C37C(H37C), C39C(H39C), C40C(H40C), C41C(H41C), C42C(H42C), C43C(H43G),
 C45C(H45G), C46C(H46G), C47C(H47E), C48C(H48G), C49C(H49G)
5.d Idealised Me refined as rotating group:
 C43A(H43A,H43B,H43C), C56A(H56A,H56B,H56C), C57A(H57A,H57B,H57C), C43B(H43D,
 H43E,H43F), C56B(H56D,H56E,H56F)
;
_olex2_submission_special_instructions 'No special instructions were received'

loop_
_space_group_symop_operation_xyz
'x, y, z'
'-x, -y, -z'

loop_
_atom_site_label
_atom_site_type_symbol
_atom_site_fract_x
_atom_site_fract_y
_atom_site_fract_z
_atom_site_U_iso_or_equiv
_atom_site_adp_type
_atom_site_occupancy
_atom_site_site_symmetry_order
_atom_site_calc_flag
_atom_site_refinement_flags_posn
_atom_site_refinement_flags_adp
_atom_site_refinement_flags_occupancy
_atom_site_disorder_assembly
_atom_site_disorder_group
Dy1A Dy -0.00892(2) 0.74482(2) 0.26511(2) 0.03512(8) Uani 1 1 d . . . . .
Si1A Si 0.05851(11) 0.92065(6) 0.30848(6) 0.0333(3) Uani 1 1 d . . . . .
Si2A Si -0.06984(11) 0.57114(6) 0.21726(7) 0.0401(3) Uani 1 1 d . . . . .
O1A O 0.0474(3) 0.84620(15) 0.29022(16) 0.0388(8) Uani 1 1 d . . . . .
O2A O -0.0603(3) 0.64430(17) 0.2457(2) 0.0504(10) Uani 1 1 d . . . . .
N1A N 0.0162(4) 0.7523(2) 0.1688(2) 0.0463(11) Uani 1 1 d . . . . .
N2A N 0.1567(4) 0.7248(2) 0.2533(3) 0.0534(13) Uani 1 1 d . . . . .
N5A N -0.1575(4) 0.7553(4) 0.1932(3) 0.077(2) Uani 1 1 d D . . . .
C1A C 0.0283(5) 0.5595(2) 0.1785(3) 0.0439(12) Uani 1 1 d . . . . .
C2A C 0.1186(5) 0.5491(3) 0.2068(3) 0.0534(14) Uani 1 1 d . . . . .
H2A H 0.132687 0.547251 0.248046 0.064 Uiso 1 1 calc R . . . .
C3A C 0.1884(6) 0.5414(4) 0.1763(4) 0.073(2) Uani 1 1 d . . . . .
H3A H 0.248583 0.532993 0.196329 0.088 Uiso 1 1 calc R . . . .
C4A C 0.1712(8) 0.5459(4) 0.1173(5) 0.085(3) Uani 1 1 d . . . . .
H4A H 0.219517 0.541676 0.096409 0.103 Uiso 1 1 calc R . . . .
C5A C 0.0831(8) 0.5566(4) 0.0892(4) 0.086(3) Uani 1 1 d . . . . .
H5A H 0.070274 0.559076 0.048089 0.103 Uiso 1 1 calc R . . . .
C6A C 0.0136(6) 0.5638(3) 0.1182(3) 0.0652(18) Uani 1 1 d . . . . .
H6A H -0.046354 0.571944 0.097292 0.078 Uiso 1 1 calc R . . . .
C7A C -0.1914(5) 0.5368(3) 0.1571(3) 0.0551(15) Uani 1 1 d . . . . .
C8A C -0.2436(5) 0.5760(3) 0.1309(3) 0.0582(16) Uani 1 1 d . . . . .
H8A H -0.217931 0.620512 0.144054 0.070 Uiso 1 1 calc R . . . .
C9A C -0.3325(6) 0.5520(5) 0.0859(4) 0.073(2) Uani 1 1 d . . . . .
H9A H -0.367706 0.579845 0.069010 0.088 Uiso 1 1 calc R . . . .
C10A C -0.3682(6) 0.4893(5) 0.0665(5) 0.093(3) Uani 1 1 d . . . . .
H10A H -0.429785 0.472804 0.036274 0.112 Uiso 1 1 calc R . . . .
C11A C -0.3177(8) 0.4488(5) 0.0894(6) 0.137(6) Uani 1 1 d . . . . .
H11A H -0.341553 0.404331 0.073916 0.164 Uiso 1 1 calc R . . . .
C12A C -0.2300(6) 0.4739(4) 0.1360(5) 0.097(4) Uani 1 1 d . . . . .
H12A H -0.196320 0.445752 0.153482 0.117 Uiso 1 1 calc R . . . .
C13A C -0.0645(4) 0.5259(2) 0.2781(3) 0.0440(12) Uani 1 1 d . . . . .
C14A C -0.1054(5) 0.5456(3) 0.3247(3) 0.0571(16) Uani 1 1 d . . . . .
H14A H -0.133061 0.581331 0.324845 0.069 Uiso 1 1 calc R . . . .
C15A C -0.1063(6) 0.5140(4) 0.3706(3) 0.076(2) Uani 1 1 d . . . . .
H15A H -0.135111 0.527945 0.401478 0.091 Uiso 1 1 calc R . . . .
C16A C -0.0658(7) 0.4626(4) 0.3716(4) 0.079(2) Uani 1 1 d . . . . .
H16A H -0.066858 0.440901 0.402993 0.095 Uiso 1 1 calc R . . . .
C17A C -0.0239(6) 0.4428(3) 0.3270(4) 0.071(2) Uani 1 1 d . . . . .
H17A H 0.005442 0.407814 0.328120 0.085 Uiso 1 1 calc R . . . .
C18A C -0.0242(5) 0.4735(3) 0.2802(3) 0.0549(15) Uani 1 1 d . . . . .
H18A H 0.003629 0.458584 0.249077 0.066 Uiso 1 1 calc R . . . .
C19A C -0.0482(4) 0.9383(2) 0.3363(3) 0.0416(12) Uani 1 1 d . . . . .
C20A C -0.1359(5) 0.9424(3) 0.2976(3) 0.0532(14) Uani 1 1 d . . . . .
H20A H -0.139559 0.942103 0.256583 0.064 Uiso 1 1 calc R . . . .
C21A C -0.2184(5) 0.9469(4) 0.3181(4) 0.0666(19) Uani 1 1 d . . . . .
H21A H -0.277075 0.950465 0.291306 0.080 Uiso 1 1 calc R . . . .
C22A C -0.2148(6) 0.9462(4) 0.3770(4) 0.073(2) Uani 1 1 d . . . . .
H22A H -0.271609 0.948072 0.390545 0.087 Uiso 1 1 calc R . . . .
C23A C -0.1289(6) 0.9427(4) 0.4167(3) 0.0659(19) Uani 1 1 d . . . . .
H23A H -0.125959 0.943079 0.457748 0.079 Uiso 1 1 calc R . . . .
C24A C -0.0469(5) 0.9386(3) 0.3960(3) 0.0507(14) Uani 1 1 d . . . . .
H24A H 0.011906 0.935926 0.423337 0.061 Uiso 1 1 calc R . . . .
C25A C 0.0672(4) 0.9571(2) 0.2425(2) 0.0367(10) Uani 1 1 d . . . . .
C26A C 0.1030(4) 0.9277(2) 0.1982(2) 0.0385(11) Uani 1 1 d . . . . .
H26A H 0.117120 0.887750 0.199783 0.046 Uiso 1 1 calc R . . . .
C27A C 0.1191(4) 0.9550(3) 0.1510(2) 0.0474(13) Uani 1 1 d . . . . .
H27A H 0.143095 0.933559 0.120851 0.057 Uiso 1 1 calc R . . . .
C28A C 0.0997(5) 1.0134(3) 0.1487(3) 0.0545(15) Uani 1 1 d . . . . .
H28A H 0.111349 1.032752 0.117161 0.065 Uiso 1 1 calc R . . . .
C29A C 0.0636(6) 1.0433(3) 0.1920(3) 0.0640(18) Uani 1 1 d . . . . .
H29A H 0.049526 1.083244 0.190063 0.077 Uiso 1 1 calc R . . . .
C30A C 0.0474(5) 1.0160(3) 0.2388(3) 0.0543(15) Uani 1 1 d . . . . .
H30A H 0.022650 1.037494 0.268515 0.065 Uiso 1 1 calc R . . . .
C31A C 0.1761(4) 0.9592(2) 0.3702(2) 0.0365(10) Uani 1 1 d . . . . .
C32A C 0.2557(4) 0.9319(3) 0.3747(2) 0.0431(12) Uani 1 1 d . . . . .
H32A H 0.247220 0.891544 0.349126 0.052 Uiso 1 1 calc R . . . .
C33A C 0.3478(5) 0.9616(3) 0.4153(3) 0.0571(16) Uani 1 1 d . . . . .
H33A H 0.401632 0.942182 0.416827 0.069 Uiso 1 1 calc R . . . .
C34A C 0.3598(5) 1.0202(3) 0.4537(3) 0.0615(18) Uani 1 1 d . . . . .
H34A H 0.422289 1.040935 0.481720 0.074 Uiso 1 1 calc R . . . .
C35A C 0.2825(5) 1.0477(3) 0.4511(3) 0.0564(16) Uani 1 1 d . . . . .
H35A H 0.290737 1.087292 0.477849 0.068 Uiso 1 1 calc R . . . .
C36A C 0.1913(4) 1.0181(3) 0.4093(3) 0.0462(13) Uani 1 1 d . . . . .
H36A H 0.138354 1.038324 0.407383 0.055 Uiso 1 1 calc R . . . .
C37A C -0.0521(5) 0.7734(3) 0.1319(3) 0.0605(19) Uani 1 1 d . . . . .
C38A C -0.0338(7) 0.7922(4) 0.0804(4) 0.081(2) Uani 1 1 d . . . . .
H38A H -0.082077 0.806274 0.054151 0.097 Uiso 1 1 calc R . . . .
C39A C 0.0542(10) 0.7900(4) 0.0691(4) 0.106(4) Uani 1 1 d . . . . .
H39A H 0.068703 0.804187 0.035572 0.128 Uiso 1 1 calc R . . . .
C40A C 0.1251(6) 0.7664(4) 0.1074(3) 0.076(2) Uani 1 1 d . . . . .
H40A H 0.185977 0.762797 0.099631 0.091 Uiso 1 1 calc R . . . .
C41A C 0.0994(4) 0.7492(2) 0.1563(3) 0.0515(16) Uani 1 1 d D . . . .
C42A C 0.1729(4) 0.7274(2) 0.2039(3) 0.0454(13) Uani 1 1 d D . . . .
C43A C 0.2565(5) 0.7119(3) 0.1832(4) 0.072(2) Uani 1 1 d . . . . .
H43A H 0.313467 0.748505 0.198847 0.107 Uiso 1 1 calc GR . . . .
H43B H 0.237840 0.701281 0.138853 0.107 Uiso 1 1 calc GR . . . .
H43C H 0.273762 0.675712 0.198008 0.107 Uiso 1 1 calc GR . . . .
C44A C 0.2261(6) 0.7051(3) 0.2959(4) 0.073(2) Uani 1 1 d . . . . .
H44A H 0.286930 0.739713 0.312385 0.088 Uiso 1 1 calc R . . . .
H44B H 0.243576 0.668139 0.274239 0.088 Uiso 1 1 calc R . . . .
C45A C 0.1914(8) 0.6874(4) 0.3489(4) 0.104(4) Uani 1 1 d . . . . .
H45A H 0.128751 0.654204 0.332609 0.124 Uiso 1 1 calc R . . . .
H45B H 0.241050 0.669023 0.372422 0.124 Uiso 1 1 calc R . . . .
C46A C 0.1758(6) 0.7404(5) 0.3898(4) 0.082(3) Uani 1 1 d D . . . .
H46A H 0.197467 0.737203 0.432327 0.099 Uiso 0.6 1 calc R . P A 1
H46B H 0.212947 0.781219 0.386038 0.099 Uiso 0.6 1 calc R . P A 1
H46C H 0.229557 0.776596 0.391641 0.099 Uiso 0.4 1 calc R . P B 2
H46D H 0.193218 0.730327 0.429918 0.099 Uiso 0.4 1 calc R . P B 2
C49A C -0.0721(8) 0.7611(5) 0.3967(4) 0.101(3) Uani 1 1 d D . . . .
H49A H -0.099729 0.717210 0.398497 0.122 Uiso 0.6 1 calc R . P C 1
H49B H -0.093660 0.790119 0.425342 0.122 Uiso 0.6 1 calc R . P C 1
H49C H -0.048909 0.807689 0.405666 0.122 Uiso 0.4 1 calc R . P D 2
H49D H -0.113448 0.750135 0.423327 0.122 Uiso 0.4 1 calc R . P D 2
C50A C -0.2194(6) 0.7568(4) 0.3146(5) 0.112(4) Uani 1 1 d D . . . .
H50A H -0.246355 0.712253 0.314544 0.134 Uiso 0.6 1 calc R . P E 1
H50B H -0.239391 0.783341 0.346093 0.134 Uiso 0.6 1 calc R . P E 1
H50C H -0.268586 0.738079 0.333676 0.134 Uiso 0.4 1 calc R . P F 2
H50D H -0.205622 0.803493 0.327738 0.134 Uiso 0.4 1 calc R . P F 2
C55A C -0.1449(7) 0.7747(5) 0.1455(4) 0.094(3) Uani 1 1 d . . . . .
N3A N 0.0706(6) 0.7353(7) 0.3710(4) 0.075(3) Uani 0.6 1 d D U P G 1
H3AA H 0.040251 0.690946 0.371502 0.090 Uiso 0.6 1 calc R . P G 1
N4A N -0.1107(6) 0.7686(7) 0.3357(4) 0.082(4) Uani 0.6 1 d D U P G 1
H4AA H -0.093151 0.815845 0.344034 0.099 Uiso 0.6 1 calc R . P G 1
C47A C 0.0379(9) 0.7745(6) 0.4153(6) 0.071(3) Uiso 0.6 1 d D U P G 1
H47A H 0.066183 0.819768 0.418522 0.086 Uiso 0.6 1 calc R . P G 1
H47B H 0.061278 0.765537 0.455512 0.086 Uiso 0.6 1 calc R . P G 1
C51A C -0.2695(15) 0.7662(11) 0.2588(6) 0.106(6) Uiso 0.6 1 d D U P G 1
H51A H -0.251421 0.811886 0.260043 0.128 Uiso 0.6 1 calc R . P G 1
H51B H -0.341321 0.754291 0.254185 0.128 Uiso 0.6 1 calc R . P G 1
C54A C -0.2512(9) 0.7323(7) 0.2071(7) 0.080(4) Uiso 0.6 1 d D U P G 1
H54A H -0.306093 0.730601 0.171609 0.096 Uiso 0.6 1 calc R . P G 1
H54B H -0.254672 0.688268 0.211214 0.096 Uiso 0.6 1 calc R . P G 1
C56A C -0.192(2) 0.8206(15) 0.1149(15) 0.112(9) Uiso 0.4 1 d . U P H 2
H56A H -0.191329 0.812157 0.072475 0.168 Uiso 0.4 1 calc GR . P H 2
H56B H -0.154140 0.864050 0.135432 0.168 Uiso 0.4 1 calc GR . P H 2
H56C H -0.259923 0.815376 0.117055 0.168 Uiso 0.4 1 calc GR . P H 2
N3A1 N 0.0908(12) 0.7680(10) 0.3898(14) 0.116(9) Uiso 0.4 1 d D U P G 2
H3A1 H 0.110867 0.814083 0.410269 0.139 Uiso 0.4 1 calc R . P G 2
N4A1 N -0.1289(15) 0.7361(14) 0.3331(6) 0.139(12) Uiso 0.4 1 d D U P G 2
H4A1 H -0.151897 0.689592 0.328996 0.167 Uiso 0.4 1 calc R . P G 2
C48A C 0.0066(10) 0.7339(8) 0.4057(8) 0.054(4) Uiso 0.4 1 d D U P G 2
H48A H -0.014587 0.689768 0.380968 0.064 Uiso 0.4 1 calc R . P G 2
H48B H 0.027714 0.732353 0.448691 0.064 Uiso 0.4 1 calc R . P G 2
C53A C -0.2519(10) 0.7671(10) 0.1998(9) 0.071(5) Uiso 0.4 1 d D U P G 2
H53A H -0.248937 0.812895 0.211050 0.085 Uiso 0.4 1 calc R . P G 2
H53B H -0.307109 0.746497 0.162786 0.085 Uiso 0.4 1 calc R . P G 2
C52A C -0.258(3) 0.7369(16) 0.2491(8) 0.146(13) Uiso 0.4 1 d D U P G 2
H52A H -0.234490 0.698282 0.238647 0.175 Uiso 0.4 1 calc R . P G 2
H52B H -0.330180 0.721636 0.242432 0.175 Uiso 0.4 1 calc R . P G 2
C57A C -0.2372(18) 0.7754(12) 0.0993(11) 0.136(8) Uiso 0.6 1 d . U P H 1
H57A H -0.235056 0.755379 0.058923 0.204 Uiso 0.6 1 calc GR . P H 1
H57B H -0.241708 0.819215 0.100708 0.204 Uiso 0.6 1 calc GR . P H 1
H57C H -0.294958 0.751996 0.108166 0.204 Uiso 0.6 1 calc GR . P H 1
Dy1B Dy -0.49503(2) 0.24686(2) 0.23050(2) 0.03519(8) Uani 1 1 d . . . . .
Si1B Si -0.28009(10) 0.22120(7) 0.34178(7) 0.0375(3) Uani 1 1 d . . . . .
Si2B Si -0.72085(11) 0.25799(7) 0.13266(7) 0.0393(3) Uani 1 1 d . . . . .
O1B O -0.3712(3) 0.23614(19) 0.29788(19) 0.0452(9) Uani 1 1 d . . . . .
O2B O -0.6077(3) 0.25712(19) 0.15594(18) 0.0444(9) Uani 1 1 d . . . . .
N1B N -0.5766(4) 0.2280(3) 0.3088(2) 0.0492(12) Uani 1 1 d . . . . .
N2B N -0.5797(4) 0.1310(2) 0.2200(3) 0.0546(13) Uani 1 1 d . . . . .
N4B N -0.3596(5) 0.3296(3) 0.2160(3) 0.0759(18) Uani 1 1 d D . . . .
H4B H -0.402935 0.351430 0.191254 0.091 Uiso 0.5 1 calc R . P I 1
H4BA H -0.307048 0.324749 0.250313 0.091 Uiso 0.5 1 calc R . P J 2
N5B N -0.5091(4) 0.3438(2) 0.2947(3) 0.0566(13) Uani 1 1 d . . . . .
C1B C -0.1862(4) 0.2118(3) 0.2996(3) 0.0427(12) Uani 1 1 d . . . . .
C2B C -0.1821(5) 0.1552(3) 0.2658(3) 0.0581(16) Uani 1 1 d . . . . .
H2B H -0.219301 0.116932 0.270225 0.070 Uiso 1 1 calc R . . . .
C3B C -0.1258(6) 0.1521(4) 0.2256(3) 0.078(2) Uani 1 1 d . . . . .
H3B H -0.125717 0.112030 0.202750 0.093 Uiso 1 1 calc R . . . .
C4B C -0.0716(5) 0.2047(5) 0.2184(3) 0.076(2) Uani 1 1 d . . . . .
H4BB H -0.033815 0.202204 0.190288 0.092 Uiso 1 1 calc R . . . .
C5B C -0.0711(6) 0.2617(5) 0.2519(4) 0.078(2) Uani 1 1 d . . . . .
H5B H -0.031297 0.299211 0.247810 0.094 Uiso 1 1 calc R . . . .
C6B C -0.1278(5) 0.2658(4) 0.2920(3) 0.0620(17) Uani 1 1 d . . . . .
H6B H -0.126772 0.306177 0.314650 0.074 Uiso 1 1 calc R . . . .
C7B C -0.2229(4) 0.2876(3) 0.4115(2) 0.0395(11) Uani 1 1 d . . . . .
C8B C -0.1233(4) 0.3040(3) 0.4440(3) 0.0478(13) Uani 1 1 d . . . . .
H8B H -0.079879 0.280770 0.430946 0.057 Uiso 1 1 calc R . . . .
C9B C -0.0869(5) 0.3537(3) 0.4950(3) 0.0593(16) Uani 1 1 d . . . . .
H9B H -0.018688 0.364335 0.516378 0.071 Uiso 1 1 calc R . . . .
C10B C -0.1482(6) 0.3875(3) 0.5150(3) 0.0639(18) Uani 1 1 d . . . . .
H10B H -0.122771 0.421464 0.549987 0.077 Uiso 1 1 calc R . . . .
C11B C -0.2458(6) 0.3720(4) 0.4843(4) 0.0678(19) Uani 1 1 d . . . . .
H11B H -0.288825 0.394809 0.498478 0.081 Uiso 1 1 calc R . . . .
C12B C -0.2829(5) 0.3235(3) 0.4329(3) 0.0578(16) Uani 1 1 d . . . . .
H12B H -0.350884 0.314288 0.411530 0.069 Uiso 1 1 calc R . . . .
C13B C -0.3205(4) 0.1463(3) 0.3658(3) 0.0509(15) Uani 1 1 d . . . . .
C14B C -0.2951(6) 0.1422(3) 0.4262(4) 0.069(2) Uani 1 1 d . . . . .
H14B H -0.253833 0.178031 0.456387 0.083 Uiso 1 1 calc R . . . .
C15B C -0.3286(9) 0.0871(4) 0.4430(5) 0.096(3) Uani 1 1 d . . . . .
H15B H -0.309939 0.085373 0.484276 0.115 Uiso 1 1 calc R . . . .
C16B C -0.3888(7) 0.0348(4) 0.3998(7) 0.101(4) Uani 1 1 d . . . . .
H16B H -0.412566 -0.002735 0.411545 0.122 Uiso 1 1 calc R . . . .
C17B C -0.4146(6) 0.0365(4) 0.3401(6) 0.097(4) Uani 1 1 d . . . . .
H17B H -0.455236 0.000096 0.310252 0.116 Uiso 1 1 calc R . . . .
C18B C -0.3807(5) 0.0924(3) 0.3232(5) 0.078(3) Uani 1 1 d . . . . .
H18B H -0.399276 0.093505 0.281771 0.093 Uiso 1 1 calc R . . . .
C19B C -0.7357(5) 0.3248(3) 0.0931(3) 0.0486(13) Uani 1 1 d . . . . .
C20B C -0.6610(7) 0.3752(4) 0.1007(4) 0.080(2) Uani 1 1 d . . . . .
H20B H -0.598404 0.377960 0.127387 0.095 Uiso 1 1 calc R . . . .
C21B C -0.6725(8) 0.4242(4) 0.0704(5) 0.093(3) Uani 1 1 d . . . . .
H21B H -0.619424 0.460236 0.078262 0.112 Uiso 1 1 calc R . . . .
C22B C -0.7585(10) 0.4192(5) 0.0307(4) 0.093(3) Uani 1 1 d . . . . .
H22B H -0.766637 0.451599 0.009651 0.111 Uiso 1 1 calc R . . . .
C23B C -0.8345(9) 0.3685(5) 0.0202(4) 0.101(3) Uani 1 1 d . . . . .
H23B H -0.895416 0.364710 -0.008790 0.121 Uiso 1 1 calc R . . . .
C24B C -0.8229(8) 0.3220(4) 0.0519(4) 0.084(3) Uani 1 1 d . . . . .
H24B H -0.877346 0.287077 0.044813 0.101 Uiso 1 1 calc R . . . .
C25B C -0.7916(4) 0.1822(3) 0.0752(3) 0.0407(11) Uani 1 1 d . . . . .
C26B C -0.7426(4) 0.1525(3) 0.0380(3) 0.0525(14) Uani 1 1 d . . . . .
H26B H -0.674714 0.170509 0.043684 0.063 Uiso 1 1 calc R . . . .
C27B C -0.7893(5) 0.0979(3) -0.0067(4) 0.0654(19) Uani 1 1 d . . . . .
H27B H -0.754171 0.079507 -0.031951 0.078 Uiso 1 1 calc R . . . .
C28B C -0.8862(5) 0.0707(3) -0.0144(3) 0.0574(16) Uani 1 1 d . . . . .
H28B H -0.918154 0.032235 -0.043879 0.069 Uiso 1 1 calc R . . . .
C29B C -0.9372(4) 0.0987(3) 0.0204(3) 0.0540(15) Uani 1 1 d . . . . .
H29B H -1.005361 0.080496 0.013914 0.065 Uiso 1 1 calc R . . . .
C30B C -0.8903(4) 0.1536(3) 0.0651(3) 0.0475(13) Uani 1 1 d . . . . .
H30B H -0.926780 0.172021 0.089368 0.057 Uiso 1 1 calc R . . . .
C31B C -0.7746(4) 0.2659(3) 0.1987(3) 0.0496(14) Uani 1 1 d . . . . .
C32B C -0.7990(4) 0.2137(4) 0.2220(3) 0.0552(16) Uani 1 1 d . . . . .
H32B H -0.797671 0.173213 0.200624 0.066 Uiso 1 1 calc R . . . .
C33B C -0.8251(5) 0.2189(5) 0.2756(3) 0.073(2) Uani 1 1 d . . . . .
H33B H -0.841787 0.182583 0.290695 0.087 Uiso 1 1 calc R . . . .
C34B C -0.8263(6) 0.2778(6) 0.3065(3) 0.091(3) Uani 1 1 d . . . . .
H34B H -0.843655 0.282197 0.343401 0.109 Uiso 1 1 calc R . . . .
C35B C -0.8029(6) 0.3298(5) 0.2844(4) 0.086(3) Uani 1 1 d . . . . .
H35B H -0.803617 0.370269 0.306024 0.103 Uiso 1 1 calc R . . . .
C36B C -0.7782(5) 0.3236(4) 0.2309(3) 0.0686(19) Uani 1 1 d . . . . .
H36B H -0.763238 0.360127 0.215706 0.082 Uiso 1 1 calc R . . . .
C37B C -0.6048(4) 0.1699(3) 0.3153(3) 0.0441(12) Uani 1 1 d . . . . .
C39B C -0.6211(7) 0.2101(5) 0.4117(4) 0.082(2) Uani 1 1 d . . . . .
H39B H -0.634295 0.203514 0.448264 0.098 Uiso 1 1 calc R . . . .
C40B C -0.5956(6) 0.2698(4) 0.4055(3) 0.0639(18) Uani 1 1 d . . . . .
H40B H -0.593489 0.305209 0.435932 0.077 Uiso 1 1 calc R . . . .
C41B C -0.5721(4) 0.2770(3) 0.3516(2) 0.0485(14) Uani 1 1 d . . . . .
C42B C -0.5418(4) 0.3414(3) 0.3406(3) 0.0523(14) Uani 1 1 d . . . . .
C43B C -0.5487(8) 0.3968(4) 0.3833(4) 0.087(3) Uani 1 1 d . . . . .
H43D H -0.490663 0.409201 0.418719 0.130 Uiso 1 1 calc GR . . . .
H43E H -0.608579 0.386186 0.396186 0.130 Uiso 1 1 calc GR . . . .
H43F H -0.551540 0.432063 0.363467 0.130 Uiso 1 1 calc GR . . . .
C44B C -0.4771(6) 0.4037(3) 0.2780(4) 0.080(2) Uani 1 1 d D . . . .
H44C H -0.511053 0.399168 0.234822 0.096 Uiso 1 1 calc R . . . .
H44D H -0.497881 0.437464 0.302117 0.096 Uiso 1 1 calc R . . . .
C45B C -0.3700(6) 0.4234(4) 0.2874(4) 0.090(3) Uani 1 1 d D . . . .
H45C H -0.358647 0.460306 0.269395 0.108 Uiso 0.5 1 calc R . P K 1
H45D H -0.339904 0.439385 0.331602 0.108 Uiso 0.5 1 calc R . P K 1
H45E H -0.349958 0.470153 0.295729 0.108 Uiso 0.5 1 calc R . P L 2
H45F H -0.335728 0.410548 0.323508 0.108 Uiso 0.5 1 calc R . P L 2
C48B C -0.3194(7) 0.3038(4) 0.1714(4) 0.096(3) Uani 1 1 d D . . . .
H48C H -0.247128 0.321947 0.186101 0.115 Uiso 0.5 1 calc R . P M 1
H48D H -0.344185 0.319885 0.135386 0.115 Uiso 0.5 1 calc R . P M 1
H48E H -0.250063 0.305000 0.191858 0.115 Uiso 0.5 1 calc R . P N 2
H48F H -0.317054 0.333066 0.144185 0.115 Uiso 0.5 1 calc R . P N 2
C51B C -0.4506(6) 0.1339(3) 0.1259(4) 0.079(2) Uani 1 1 d D . . . .
H51C H -0.403318 0.120884 0.156707 0.094 Uiso 0.5 1 calc R . P O 1
H51D H -0.433488 0.123216 0.087432 0.094 Uiso 0.5 1 calc R . P O 1
H51E H -0.394743 0.119564 0.114735 0.094 Uiso 0.5 1 calc R . P P 2
H51F H -0.495396 0.137128 0.087886 0.094 Uiso 0.5 1 calc R . P P 2
C54B C -0.5895(6) 0.0808(4) 0.1665(4) 0.081(2) Uani 1 1 d D . . . .
H54C H -0.560336 0.047594 0.181543 0.097 Uiso 0.5 1 calc R . P Q 1
H54D H -0.661021 0.061679 0.148033 0.097 Uiso 0.5 1 calc R . P Q 1
H54E H -0.608052 0.039383 0.176389 0.097 Uiso 0.5 1 calc R . P R 2
H54F H -0.644948 0.083301 0.133267 0.097 Uiso 0.5 1 calc R . P R 2
C55B C -0.6106(4) 0.1165(3) 0.2609(3) 0.0533(15) Uani 1 1 d . . . . .
C56B C -0.6554(6) 0.0523(3) 0.2661(4) 0.070(2) Uani 1 1 d . . . . .
H56D H -0.707614 0.030218 0.228782 0.105 Uiso 1 1 calc GR . . . .
H56E H -0.683651 0.055962 0.300358 0.105 Uiso 1 1 calc GR . . . .
H56F H -0.604539 0.028401 0.272586 0.105 Uiso 1 1 calc GR . . . .
C38B C -0.6290(5) 0.1568(4) 0.3652(3) 0.0655(18) Uani 1 1 d . . . . .
H38B H -0.649890 0.114650 0.368763 0.079 Uiso 1 1 calc R . . . .
N3B N -0.4327(9) 0.2001(4) 0.1430(7) 0.060(4) Uiso 0.5 1 d D . P S 1
H3BA H -0.473232 0.211245 0.107192 0.072 Uiso 0.5 1 calc R . P S 1
C46B C -0.3120(11) 0.3815(7) 0.2664(7) 0.069(4) Uiso 0.5 1 d D . P T 1
H46E H -0.257032 0.407681 0.256391 0.083 Uiso 0.5 1 calc R . P T 1
H46F H -0.282210 0.364467 0.300721 0.083 Uiso 0.5 1 calc R . P T 1
C49B C -0.3348(9) 0.2351(4) 0.1506(7) 0.053(3) Uiso 0.5 1 d D . P S 1
H49E H -0.318969 0.226076 0.111571 0.063 Uiso 0.5 1 calc R . P S 1
H49F H -0.288156 0.220351 0.180212 0.063 Uiso 0.5 1 calc R . P S 1
C53B C -0.5481(7) 0.0943(6) 0.1176(5) 0.050(3) Uiso 0.5 1 d D . P S 1
H53C H -0.550583 0.052700 0.092416 0.060 Uiso 0.5 1 calc R . P S 1
H53D H -0.595463 0.112790 0.092427 0.060 Uiso 0.5 1 calc R . P S 1
N3B1 N -0.4109(11) 0.1963(4) 0.1608(6) 0.071(4) Uiso 0.5 1 d D . P S 2
H3B1 H -0.352325 0.190673 0.190550 0.086 Uiso 0.5 1 calc R . P S 2
C50B C -0.3637(12) 0.2402(5) 0.1331(6) 0.065(4) Uiso 0.5 1 d D . P S 2
H50E H -0.412863 0.243131 0.096719 0.078 Uiso 0.5 1 calc R . P S 2
H50F H -0.311524 0.223430 0.119487 0.078 Uiso 0.5 1 calc R . P S 2
C47B C -0.3379(10) 0.3964(4) 0.2356(5) 0.057(3) Uiso 0.5 1 d D . P T 2
H47C H -0.367934 0.412917 0.200921 0.068 Uiso 0.5 1 calc R . P T 2
H47D H -0.265481 0.412581 0.245689 0.068 Uiso 0.5 1 calc R . P T 2
C52B C -0.5037(10) 0.0817(6) 0.1441(8) 0.079(4) Uiso 0.5 1 d D . P S 2
H52C H -0.453930 0.071436 0.175631 0.095 Uiso 0.5 1 calc R . P S 2
H52D H -0.523788 0.045209 0.108673 0.095 Uiso 0.5 1 calc R . P S 2
Cl1S Cl -0.1320(5) 0.36035(18) 0.03085(19) 0.202(3) Uani 1 1 d . . . . .
Cl2S Cl -0.0127(4) 0.34967(15) 0.14462(15) 0.1489(15) Uani 1 1 d . . . . .
C1S C -0.0283(12) 0.3955(5) 0.0900(6) 0.150(6) Uani 1 1 d . . . . .
H1SA H -0.033303 0.437929 0.109363 0.180 Uiso 1 1 calc R . . . .
H1SB H 0.030346 0.401133 0.074531 0.180 Uiso 1 1 calc R . . . .
Cl3S Cl -0.0358(3) 0.85335(15) 0.62869(16) 0.1196(10) Uani 1 1 d . . . . .
Cl4S Cl 0.0305(3) 0.8815(2) 0.52926(14) 0.1533(14) Uani 1 1 d . . . . .
C2S C 0.0575(8) 0.8875(5) 0.6009(5) 0.099(3) Uani 1 1 d . . . . .
H2SA H 0.080047 0.933079 0.621462 0.118 Uiso 1 1 calc R . . . .
H2SB H 0.113903 0.868277 0.612459 0.118 Uiso 1 1 calc R . . . .
C1C C -0.4666(4) 0.9123(2) 0.1022(2) 0.0305(9) Uani 1 1 d . . . . .
C2C C -0.3889(4) 0.9403(3) 0.1545(2) 0.0448(12) Uani 1 1 d . . . . .
H2C H -0.389161 0.924926 0.189726 0.054 Uiso 1 1 calc R . . . .
C3C C -0.3116(5) 0.9894(3) 0.1574(3) 0.0534(15) Uani 1 1 d . . . . .
H3C H -0.259618 1.006165 0.193869 0.064 Uiso 1 1 calc R . . . .
C4C C -0.3090(4) 1.0144(3) 0.1078(3) 0.0453(13) Uani 1 1 d . . . . .
H4C H -0.256402 1.048619 0.109886 0.054 Uiso 1 1 calc R . . . .
C5C C -0.3847(4) 0.9885(2) 0.0550(2) 0.0359(10) Uani 1 1 d . . . . .
H5C H -0.384032 1.004856 0.020316 0.043 Uiso 1 1 calc R . . . .
C6C C -0.4620(4) 0.9386(2) 0.0523(2) 0.0331(10) Uani 1 1 d . . . . .
H6C H -0.513287 0.921684 0.015545 0.040 Uiso 1 1 calc R . . . .
C8C C -0.5240(4) 0.7859(2) 0.0691(2) 0.0360(10) Uani 1 1 d . . . . .
C9C C -0.4685(5) 0.7845(3) 0.0278(3) 0.0532(15) Uani 1 1 d . . . . .
H9C H -0.443374 0.823062 0.018270 0.064 Uiso 1 1 calc R . . . .
C10C C -0.4480(6) 0.7297(3) -0.0001(4) 0.067(2) Uani 1 1 d . . . . .
H10C H -0.411399 0.731171 -0.028814 0.081 Uiso 1 1 calc R . . . .
C11C C -0.4810(5) 0.6734(3) 0.0140(3) 0.0563(16) Uani 1 1 d . . . . .
H11C H -0.466176 0.635809 -0.004156 0.068 Uiso 1 1 calc R . . . .
C12C C -0.5356(6) 0.6724(3) 0.0547(3) 0.066(2) Uani 1 1 d . . . . .
H12C H -0.559398 0.633759 0.064624 0.080 Uiso 1 1 calc R . . . .
C13C C -0.5560(6) 0.7280(3) 0.0814(3) 0.0590(17) Uani 1 1 d . . . . .
H13C H -0.593818 0.726097 0.109460 0.071 Uiso 1 1 calc R . . . .
C14C C -0.5047(4) 0.8298(2) 0.2067(2) 0.0359(10) Uani 1 1 d . . . . .
H14C H -0.454711 0.812320 0.194954 0.043 Uiso 1 1 calc R . . . .
C15C C -0.5104(4) 0.8334(3) 0.2657(2) 0.0403(11) Uani 1 1 d . . . . .
H15C H -0.465392 0.818137 0.292844 0.048 Uiso 1 1 calc R . . . .
C16C C -0.5812(4) 0.8592(3) 0.2849(2) 0.0421(12) Uani 1 1 d . . . . .
H16C H -0.585177 0.862058 0.325189 0.050 Uiso 1 1 calc R . . . .
C17C C -0.6462(4) 0.8807(3) 0.2443(2) 0.0411(12) Uani 1 1 d . . . . .
H17C H -0.695395 0.898531 0.256795 0.049 Uiso 1 1 calc R . . . .
C18C C -0.6404(4) 0.8765(2) 0.1858(2) 0.0344(10) Uani 1 1 d . . . . .
H18C H -0.686240 0.891748 0.159111 0.041 Uiso 1 1 calc R . . . .
C19C C -0.5694(4) 0.8507(2) 0.1639(2) 0.0310(9) Uani 1 1 d . . . . .
C20C C -0.6579(4) 0.8547(2) 0.0487(2) 0.0344(10) Uani 1 1 d . . . . .
C21C C -0.7185(4) 0.8040(3) 0.0026(3) 0.0459(13) Uani 1 1 d . . . . .
H21C H -0.702969 0.763871 -0.001222 0.055 Uiso 1 1 calc R . . . .
C22C C -0.8036(5) 0.8110(4) -0.0391(3) 0.0587(17) Uani 1 1 d . . . . .
H22C H -0.843442 0.775866 -0.070719 0.070 Uiso 1 1 calc R . . . .
C23C C -0.8280(4) 0.8681(4) -0.0339(3) 0.0546(15) Uani 1 1 d . . . . .
H23C H -0.883775 0.872718 -0.062567 0.065 Uiso 1 1 calc R . . . .
C24C C -0.7730(4) 0.9180(3) 0.0119(3) 0.0493(14) Uani 1 1 d . . . . .
H24C H -0.791462 0.957263 0.016438 0.059 Uiso 1 1 calc R . . . .
C25C C -0.6889(4) 0.9113(3) 0.0525(3) 0.0412(11) Uani 1 1 d . . . . .
H25C H -0.650857 0.946885 0.084174 0.049 Uiso 1 1 calc R . . . .
B1C B -0.5555(4) 0.8502(3) 0.0968(2) 0.0309(10) Uani 1 1 d . . . . .
C26C C -0.5426(4) 0.5825(2) 0.3930(2) 0.0396(11) Uani 1 1 d . . . . .
C27C C -0.5443(4) 0.5600(2) 0.4450(2) 0.0422(12) Uani 1 1 d . . . . .
H27C H -0.487697 0.575196 0.479066 0.051 Uiso 1 1 calc R . . . .
C28C C -0.6241(5) 0.5167(3) 0.4493(3) 0.0506(14) Uani 1 1 d . . . . .
H28C H -0.621186 0.503117 0.485727 0.061 Uiso 1 1 calc R . . . .
C29C C -0.7075(5) 0.4934(3) 0.4009(3) 0.0554(15) Uani 1 1 d . . . . .
H29C H -0.763316 0.464780 0.403922 0.067 Uiso 1 1 calc R . . . .
C30C C -0.7086(5) 0.5125(3) 0.3483(3) 0.0627(18) Uani 1 1 d . . . . .
H30C H -0.764836 0.495915 0.314127 0.075 Uiso 1 1 calc R . . . .
C31C C -0.6274(5) 0.5560(3) 0.3446(3) 0.0544(15) Uani 1 1 d . . . . .
H31C H -0.630135 0.568055 0.307459 0.065 Uiso 1 1 calc R . . . .
C32C C -0.4473(4) 0.6320(3) 0.3219(3) 0.0435(12) Uani 1 1 d . . . . .
C33C C -0.5066(5) 0.6555(3) 0.2796(3) 0.0515(14) Uani 1 1 d . . . . .
H33C H -0.544372 0.682827 0.293325 0.062 Uiso 1 1 calc R . . . .
C34C C -0.5137(6) 0.6411(4) 0.2175(3) 0.0645(18) Uani 1 1 d . . . . .
H34C H -0.556428 0.657642 0.190203 0.077 Uiso 1 1 calc R . . . .
C35C C -0.4583(7) 0.6028(4) 0.1970(3) 0.074(2) Uani 1 1 d . . . . .
H35C H -0.462983 0.592057 0.155139 0.089 Uiso 1 1 calc R . . . .
C36C C -0.3959(7) 0.5801(3) 0.2371(3) 0.071(2) Uani 1 1 d . . . . .
H36C H -0.356106 0.554522 0.222972 0.086 Uiso 1 1 calc R . . . .
C37C C -0.3902(6) 0.5942(3) 0.2986(3) 0.0570(17) Uani 1 1 d . . . . .
H37C H -0.346525 0.577819 0.325512 0.068 Uiso 1 1 calc R . . . .
C38C C -0.4834(4) 0.7070(2) 0.4150(2) 0.0376(11) Uani 1 1 d . . . . .
C39C C -0.5511(4) 0.7112(3) 0.4485(2) 0.0404(11) Uani 1 1 d . . . . .
H39C H -0.583446 0.673664 0.456866 0.048 Uiso 1 1 calc R . . . .
C40C C -0.5733(5) 0.7678(3) 0.4700(3) 0.0504(14) Uani 1 1 d . . . . .
H40C H -0.619744 0.768440 0.492818 0.061 Uiso 1 1 calc R . . . .
C41C C -0.5281(5) 0.8229(3) 0.4584(3) 0.0523(15) Uani 1 1 d . . . . .
H41C H -0.542665 0.861843 0.473339 0.063 Uiso 1 1 calc R . . . .
C42C C -0.4622(5) 0.8211(3) 0.4253(3) 0.0501(14) Uani 1 1 d . . . . .
H42C H -0.431535 0.858867 0.416621 0.060 Uiso 1 1 calc R . . . .
C43C C -0.4393(4) 0.7647(3) 0.4043(3) 0.0451(12) Uani 1 1 d . . . . .
H43G H -0.392346 0.764950 0.381800 0.054 Uiso 1 1 calc R . . . .
C44C C -0.3479(5) 0.6387(3) 0.4374(3) 0.0468(13) Uani 1 1 d . . . . .
C45C C -0.2779(4) 0.6926(3) 0.4744(3) 0.0541(15) Uani 1 1 d . . . . .
H45G H -0.290771 0.732969 0.473143 0.065 Uiso 1 1 calc R . . . .
C46C C -0.1889(6) 0.6893(5) 0.5134(4) 0.078(2) Uani 1 1 d . . . . .
H46G H -0.143066 0.727267 0.537706 0.094 Uiso 1 1 calc R . . . .
C47C C -0.1675(6) 0.6326(6) 0.5169(4) 0.085(3) Uani 1 1 d . . . . .
H47E H -0.108089 0.630489 0.544035 0.102 Uiso 1 1 calc R . . . .
C48C C -0.2322(6) 0.5795(5) 0.4811(4) 0.075(2) Uani 1 1 d . . . . .
H48G H -0.217470 0.539594 0.482435 0.090 Uiso 1 1 calc R . . . .
C49C C -0.3208(5) 0.5820(3) 0.4418(3) 0.0561(16) Uani 1 1 d . . . . .
H49G H -0.364433 0.543509 0.417059 0.067 Uiso 1 1 calc R . . . .
B2C B -0.4535(5) 0.6404(3) 0.3920(3) 0.0398(13) Uani 1 1 d . . . . .

loop_
_atom_site_aniso_label
_atom_site_aniso_U_11
_atom_site_aniso_U_22
_atom_site_aniso_U_33
_atom_site_aniso_U_23
_atom_site_aniso_U_13
_atom_site_aniso_U_12
Dy1A 0.03947(14) 0.02708(12) 0.04079(14) 0.00550(9) 0.02131(11) 0.00243(9)
Si1A 0.0429(7) 0.0249(6) 0.0294(6) 0.0027(5) 0.0140(6) 0.0003(5)
Si2A 0.0409(8) 0.0248(6) 0.0494(9) 0.0050(6) 0.0102(6) 0.0029(5)
O1A 0.054(2) 0.0205(15) 0.0376(19) 0.0001(13) 0.0189(16) -0.0028(14)
O2A 0.054(2) 0.0273(18) 0.069(3) 0.0073(18) 0.024(2) 0.0029(16)
N1A 0.054(3) 0.037(2) 0.042(3) -0.0013(19) 0.020(2) 0.001(2)
N2A 0.040(3) 0.037(2) 0.078(4) 0.005(2) 0.016(3) 0.007(2)
N5A 0.041(3) 0.106(5) 0.068(4) -0.006(4) 0.001(3) 0.026(3)
C1A 0.058(3) 0.029(2) 0.043(3) 0.006(2) 0.016(3) 0.006(2)
C2A 0.060(4) 0.044(3) 0.057(4) 0.008(3) 0.021(3) 0.012(3)
C3A 0.071(5) 0.059(4) 0.099(6) 0.013(4) 0.043(5) 0.023(4)
C4A 0.110(7) 0.059(5) 0.099(7) 0.002(4) 0.073(6) 0.011(5)
C5A 0.124(8) 0.072(5) 0.056(5) 0.007(4) 0.042(5) 0.002(5)
C6A 0.083(5) 0.059(4) 0.049(4) 0.012(3) 0.021(4) 0.007(4)
C7A 0.046(3) 0.045(3) 0.065(4) 0.015(3) 0.005(3) 0.002(3)
C8A 0.061(4) 0.063(4) 0.051(4) 0.019(3) 0.013(3) 0.015(3)
C9A 0.067(5) 0.103(6) 0.061(4) 0.032(4) 0.020(4) 0.037(5)
C10A 0.062(5) 0.100(7) 0.092(7) 0.037(6) -0.015(4) -0.008(5)
C11A 0.104(8) 0.067(6) 0.167(12) 0.031(7) -0.063(8) -0.023(5)
C12A 0.078(5) 0.045(4) 0.121(8) 0.017(4) -0.045(5) -0.005(4)
C13A 0.046(3) 0.031(2) 0.048(3) 0.005(2) 0.012(2) -0.002(2)
C14A 0.059(4) 0.044(3) 0.060(4) 0.001(3) 0.022(3) -0.001(3)
C15A 0.091(6) 0.076(5) 0.051(4) 0.002(4) 0.037(4) -0.013(4)
C16A 0.100(6) 0.069(5) 0.061(5) 0.024(4) 0.024(4) -0.010(4)
C17A 0.083(5) 0.050(4) 0.081(5) 0.031(4) 0.022(4) 0.007(3)
C18A 0.065(4) 0.038(3) 0.061(4) 0.014(3) 0.021(3) 0.004(3)
C19A 0.048(3) 0.035(3) 0.043(3) 0.009(2) 0.018(2) 0.007(2)
C20A 0.059(4) 0.052(3) 0.050(3) 0.011(3) 0.018(3) 0.015(3)
C21A 0.056(4) 0.077(5) 0.073(5) 0.017(4) 0.019(4) 0.030(4)
C22A 0.067(5) 0.086(5) 0.087(6) 0.027(4) 0.045(4) 0.035(4)
C23A 0.079(5) 0.079(5) 0.062(4) 0.025(4) 0.042(4) 0.036(4)
C24A 0.058(4) 0.056(3) 0.048(3) 0.016(3) 0.027(3) 0.018(3)
C25A 0.042(3) 0.034(2) 0.030(2) 0.0070(19) 0.009(2) 0.001(2)
C26A 0.043(3) 0.033(2) 0.036(3) 0.007(2) 0.011(2) 0.002(2)
C27A 0.053(3) 0.051(3) 0.032(3) 0.006(2) 0.014(2) 0.001(3)
C28A 0.060(4) 0.059(4) 0.050(3) 0.031(3) 0.016(3) 0.009(3)
C29A 0.081(5) 0.051(4) 0.078(5) 0.038(4) 0.034(4) 0.023(3)
C30A 0.073(4) 0.039(3) 0.063(4) 0.017(3) 0.035(3) 0.019(3)
C31A 0.044(3) 0.032(2) 0.030(2) 0.0061(19) 0.013(2) -0.001(2)
C32A 0.056(3) 0.040(3) 0.034(3) 0.012(2) 0.014(2) 0.008(2)
C33A 0.055(4) 0.062(4) 0.053(4) 0.023(3) 0.009(3) 0.011(3)
C34A 0.057(4) 0.063(4) 0.047(4) 0.018(3) -0.005(3) -0.007(3)
C35A 0.073(4) 0.037(3) 0.043(3) 0.001(2) 0.006(3) -0.006(3)
C36A 0.052(3) 0.034(3) 0.044(3) 0.002(2) 0.010(3) 0.000(2)
C37A 0.079(5) 0.040(3) 0.039(3) 0.010(2) -0.023(3) 0.008(3)
C38A 0.101(7) 0.067(5) 0.053(4) 0.011(4) 0.006(4) -0.006(4)
C39A 0.184(12) 0.068(5) 0.040(4) 0.004(4) 0.039(6) -0.037(6)
C40A 0.078(5) 0.086(5) 0.044(4) -0.001(4) 0.031(4) -0.027(4)
C41A 0.056(3) 0.029(2) 0.066(4) -0.005(2) 0.037(3) -0.006(2)
C42A 0.036(3) 0.031(2) 0.066(4) -0.005(2) 0.025(3) 0.001(2)
C43A 0.050(4) 0.051(4) 0.112(6) -0.002(4) 0.042(4) 0.004(3)
C44A 0.067(5) 0.047(4) 0.086(6) -0.005(4) 0.008(4) 0.005(3)
C45A 0.114(8) 0.072(6) 0.088(6) 0.042(5) -0.035(6) -0.004(5)
C46A 0.080(6) 0.095(6) 0.062(5) 0.038(5) -0.005(4) 0.010(5)
C49A 0.166(11) 0.097(7) 0.069(6) 0.032(5) 0.071(7) 0.037(7)
C50A 0.083(6) 0.077(6) 0.180(11) -0.021(6) 0.103(7) -0.009(5)
C55A 0.091(7) 0.134(9) 0.057(5) 0.010(5) 0.007(5) 0.059(6)
N3A 0.067(7) 0.120(10) 0.033(5) 0.019(6) 0.013(4) 0.008(6)
N4A 0.115(10) 0.094(9) 0.075(7) 0.034(6) 0.080(7) 0.032(7)
Dy1B 0.02799(12) 0.03997(14) 0.03848(14) 0.00865(10) 0.01179(10) 0.00785(9)
Si1B 0.0263(6) 0.0392(7) 0.0466(8) 0.0102(6) 0.0107(6) 0.0067(5)
Si2B 0.0324(7) 0.0444(8) 0.0418(8) 0.0137(6) 0.0078(6) 0.0109(6)
O1B 0.0331(19) 0.049(2) 0.054(2) 0.0126(18) 0.0125(17) 0.0099(16)
O2B 0.0356(19) 0.050(2) 0.047(2) 0.0132(18) 0.0114(17) 0.0077(16)
N1B 0.046(3) 0.060(3) 0.048(3) 0.016(2) 0.012(2) 0.025(2)
N2B 0.048(3) 0.044(3) 0.059(3) 0.004(2) 0.001(2) 0.007(2)
N4B 0.072(4) 0.070(4) 0.079(4) 0.011(3) 0.028(4) -0.001(3)
N5B 0.066(3) 0.044(3) 0.057(3) 0.000(2) 0.017(3) 0.019(2)
C1B 0.032(3) 0.050(3) 0.041(3) 0.006(2) 0.007(2) 0.007(2)
C2B 0.047(3) 0.065(4) 0.053(4) -0.005(3) 0.014(3) 0.008(3)
C3B 0.065(5) 0.095(6) 0.056(4) -0.022(4) 0.018(4) 0.018(4)
C4B 0.038(3) 0.134(8) 0.047(4) 0.003(4) 0.017(3) 0.009(4)
C5B 0.053(4) 0.102(6) 0.079(5) 0.021(5) 0.032(4) 0.000(4)
C6B 0.041(3) 0.068(4) 0.079(5) 0.012(4) 0.030(3) 0.006(3)
C7B 0.037(3) 0.040(3) 0.041(3) 0.010(2) 0.013(2) 0.007(2)
C8B 0.042(3) 0.052(3) 0.049(3) 0.012(3) 0.012(3) 0.012(2)
C9B 0.052(4) 0.060(4) 0.053(4) 0.007(3) 0.010(3) -0.005(3)
C10B 0.078(5) 0.049(4) 0.060(4) -0.001(3) 0.033(4) 0.000(3)
C11B 0.066(4) 0.063(4) 0.075(5) -0.003(4) 0.034(4) 0.016(3)
C12B 0.044(3) 0.061(4) 0.069(4) 0.005(3) 0.022(3) 0.016(3)
C13B 0.037(3) 0.047(3) 0.080(4) 0.023(3) 0.028(3) 0.016(2)
C14B 0.106(6) 0.057(4) 0.076(5) 0.026(4) 0.065(5) 0.035(4)
C15B 0.157(9) 0.073(6) 0.119(8) 0.054(6) 0.105(8) 0.057(6)
C16B 0.088(6) 0.067(6) 0.203(13) 0.078(7) 0.089(8) 0.041(5)
C17B 0.045(4) 0.051(4) 0.188(11) 0.044(6) 0.012(5) 0.006(3)
C18B 0.043(3) 0.050(4) 0.125(7) 0.034(4) -0.009(4) 0.003(3)
C19B 0.061(4) 0.048(3) 0.046(3) 0.013(3) 0.022(3) 0.026(3)
C20B 0.077(5) 0.066(5) 0.109(7) 0.040(5) 0.033(5) 0.022(4)
C21B 0.110(8) 0.072(5) 0.137(9) 0.053(6) 0.072(7) 0.040(5)
C22B 0.162(10) 0.079(6) 0.089(6) 0.049(5) 0.073(7) 0.076(7)
C23B 0.146(10) 0.086(6) 0.077(6) 0.038(5) 0.010(6) 0.053(7)
C24B 0.123(7) 0.059(4) 0.060(5) 0.018(4) -0.001(5) 0.030(5)
C25B 0.035(3) 0.043(3) 0.045(3) 0.017(2) 0.007(2) 0.012(2)
C26B 0.039(3) 0.052(3) 0.068(4) 0.011(3) 0.018(3) 0.013(3)
C27B 0.055(4) 0.059(4) 0.078(5) -0.004(3) 0.018(4) 0.024(3)
C28B 0.055(4) 0.043(3) 0.066(4) 0.008(3) 0.007(3) 0.012(3)
C29B 0.036(3) 0.057(4) 0.066(4) 0.022(3) 0.006(3) 0.006(3)
C30B 0.034(3) 0.060(4) 0.054(3) 0.021(3) 0.013(2) 0.015(2)
C31B 0.036(3) 0.068(4) 0.037(3) 0.008(3) 0.001(2) 0.012(3)
C32B 0.033(3) 0.092(5) 0.043(3) 0.025(3) 0.010(2) 0.016(3)
C33B 0.042(4) 0.122(7) 0.051(4) 0.029(5) 0.009(3) 0.009(4)
C34B 0.052(4) 0.163(10) 0.039(4) 0.007(5) 0.009(3) 0.000(5)
C35B 0.073(5) 0.104(7) 0.056(5) -0.021(5) 0.017(4) 0.001(5)
C36B 0.059(4) 0.080(5) 0.054(4) -0.004(4) 0.016(3) 0.006(4)
C37B 0.030(2) 0.055(3) 0.047(3) 0.021(3) 0.007(2) 0.005(2)
C39B 0.097(6) 0.112(7) 0.054(4) 0.036(5) 0.032(4) 0.039(5)
C40B 0.074(5) 0.081(5) 0.040(3) 0.014(3) 0.016(3) 0.028(4)
C41B 0.041(3) 0.067(4) 0.033(3) -0.004(3) 0.003(2) 0.028(3)
C42B 0.042(3) 0.070(4) 0.041(3) 0.009(3) 0.006(3) 0.018(3)
C43B 0.120(8) 0.076(5) 0.067(5) 0.001(4) 0.031(5) 0.038(5)
C44B 0.113(7) 0.033(3) 0.091(6) 0.004(3) 0.026(5) 0.024(4)
C45B 0.101(7) 0.051(4) 0.099(7) 0.004(4) 0.025(6) -0.010(4)
C48B 0.097(7) 0.092(7) 0.107(8) 0.015(6) 0.051(6) 0.021(5)
C51B 0.121(7) 0.060(4) 0.062(4) -0.007(3) 0.046(5) 0.033(4)
C54B 0.083(6) 0.067(5) 0.072(5) -0.014(4) 0.027(4) -0.006(4)
C55B 0.033(3) 0.054(3) 0.066(4) 0.019(3) 0.000(3) 0.005(2)
C56B 0.059(4) 0.053(4) 0.090(6) 0.019(4) 0.011(4) 0.004(3)
C38B 0.067(4) 0.078(5) 0.067(5) 0.038(4) 0.026(4) 0.024(4)
Cl1S 0.350(7) 0.095(2) 0.113(3) 0.029(2) 0.019(4) -0.009(3)
Cl2S 0.232(4) 0.0850(19) 0.096(2) 0.0107(16) 0.008(2) 0.018(2)
C1S 0.216(16) 0.069(7) 0.138(11) 0.014(7) 0.048(11) -0.020(8)
Cl3S 0.140(3) 0.104(2) 0.130(2) 0.0314(18) 0.062(2) 0.0321(18)
Cl4S 0.195(4) 0.194(4) 0.0738(18) 0.038(2) 0.029(2) 0.059(3)
C2S 0.120(8) 0.092(7) 0.099(7) 0.048(6) 0.027(6) 0.043(6)
C1C 0.035(2) 0.028(2) 0.030(2) 0.0064(18) 0.0110(19) 0.0085(18)
C2C 0.050(3) 0.041(3) 0.034(3) 0.012(2) 0.005(2) -0.003(2)
C3C 0.053(3) 0.046(3) 0.044(3) 0.009(3) 0.000(3) -0.010(3)
C4C 0.045(3) 0.036(3) 0.054(3) 0.014(2) 0.015(3) 0.003(2)
C5C 0.041(3) 0.033(2) 0.040(3) 0.015(2) 0.018(2) 0.010(2)
C6C 0.035(2) 0.035(2) 0.033(2) 0.0097(19) 0.014(2) 0.0111(19)
C8C 0.045(3) 0.029(2) 0.033(2) 0.0055(19) 0.012(2) 0.007(2)
C9C 0.071(4) 0.035(3) 0.065(4) 0.011(3) 0.041(3) 0.013(3)
C10C 0.085(5) 0.045(3) 0.088(5) 0.006(3) 0.059(4) 0.019(3)
C11C 0.077(4) 0.037(3) 0.057(4) 0.002(3) 0.021(3) 0.023(3)
C12C 0.119(6) 0.028(3) 0.059(4) 0.012(3) 0.036(4) 0.017(3)
C13C 0.100(5) 0.034(3) 0.054(4) 0.011(3) 0.044(4) 0.012(3)
C14C 0.041(3) 0.040(3) 0.032(2) 0.013(2) 0.015(2) 0.013(2)
C15C 0.045(3) 0.046(3) 0.032(3) 0.016(2) 0.010(2) 0.010(2)
C16C 0.056(3) 0.042(3) 0.029(2) 0.007(2) 0.017(2) 0.010(2)
C17C 0.052(3) 0.041(3) 0.038(3) 0.010(2) 0.022(2) 0.018(2)
C18C 0.044(3) 0.032(2) 0.033(2) 0.0106(19) 0.014(2) 0.015(2)
C19C 0.035(2) 0.026(2) 0.032(2) 0.0080(18) 0.0119(19) 0.0037(18)
C20C 0.034(2) 0.043(3) 0.028(2) 0.012(2) 0.0146(19) 0.004(2)
C21C 0.039(3) 0.056(3) 0.040(3) 0.004(2) 0.018(2) 0.005(2)
C22C 0.041(3) 0.087(5) 0.033(3) -0.001(3) 0.007(2) -0.001(3)
C23C 0.037(3) 0.086(5) 0.047(3) 0.022(3) 0.017(3) 0.017(3)
C24C 0.037(3) 0.068(4) 0.055(4) 0.031(3) 0.021(3) 0.017(3)
C25C 0.036(3) 0.050(3) 0.041(3) 0.020(2) 0.012(2) 0.009(2)
B1C 0.034(3) 0.033(3) 0.029(3) 0.009(2) 0.013(2) 0.008(2)
C26C 0.054(3) 0.031(2) 0.041(3) 0.011(2) 0.021(2) 0.014(2)
C27C 0.057(3) 0.035(3) 0.037(3) 0.007(2) 0.022(2) 0.008(2)
C28C 0.072(4) 0.036(3) 0.047(3) 0.010(2) 0.026(3) 0.007(3)
C29C 0.063(4) 0.037(3) 0.064(4) 0.013(3) 0.022(3) 0.000(3)
C30C 0.058(4) 0.052(4) 0.067(4) 0.023(3) 0.002(3) -0.001(3)
C31C 0.060(4) 0.050(3) 0.051(4) 0.022(3) 0.012(3) 0.005(3)
C32C 0.057(3) 0.039(3) 0.039(3) 0.010(2) 0.024(3) 0.009(2)
C33C 0.070(4) 0.050(3) 0.044(3) 0.012(3) 0.029(3) 0.020(3)
C34C 0.091(5) 0.075(5) 0.041(3) 0.020(3) 0.029(3) 0.032(4)
C35C 0.118(7) 0.081(5) 0.040(4) 0.017(3) 0.039(4) 0.039(5)
C36C 0.113(6) 0.059(4) 0.066(5) 0.016(3) 0.059(5) 0.035(4)
C37C 0.095(5) 0.045(3) 0.052(4) 0.020(3) 0.043(4) 0.029(3)
C38C 0.046(3) 0.035(2) 0.030(2) 0.005(2) 0.011(2) 0.007(2)
C39C 0.041(3) 0.039(3) 0.041(3) 0.006(2) 0.014(2) 0.009(2)
C40C 0.049(3) 0.054(3) 0.050(3) 0.003(3) 0.017(3) 0.019(3)
C41C 0.064(4) 0.039(3) 0.047(3) 0.000(2) 0.007(3) 0.020(3)
C42C 0.072(4) 0.033(3) 0.038(3) 0.008(2) 0.007(3) 0.006(3)
C43C 0.056(3) 0.041(3) 0.038(3) 0.009(2) 0.019(3) 0.006(2)
C44C 0.056(3) 0.055(3) 0.046(3) 0.020(3) 0.035(3) 0.020(3)
C45C 0.045(3) 0.073(4) 0.047(3) 0.016(3) 0.020(3) 0.009(3)
C46C 0.051(4) 0.123(7) 0.059(4) 0.025(5) 0.021(3) 0.007(4)
C47C 0.053(4) 0.158(10) 0.073(5) 0.064(6) 0.033(4) 0.041(6)
C48C 0.073(5) 0.114(7) 0.081(5) 0.061(5) 0.048(5) 0.053(5)
C49C 0.060(4) 0.072(4) 0.060(4) 0.034(3) 0.035(3) 0.032(3)
B2C 0.051(3) 0.034(3) 0.041(3) 0.012(2) 0.024(3) 0.011(2)

loop_
_atom_type_symbol
_atom_type_description
_atom_type_scat_dispersion_real
_atom_type_scat_dispersion_imag
_atom_type_scat_source
C C 0.0033 0.0016 'International Tables Vol C Tables 4.2.6.8 and 6.1.1.4'
H H 0.0000 0.0000 'International Tables Vol C Tables 4.2.6.8 and 6.1.1.4'
B B 0.0013 0.0007 'International Tables Vol C Tables 4.2.6.8 and 6.1.1.4'
Cl Cl 0.1484 0.1585 'International Tables Vol C Tables 4.2.6.8 and 6.1.1.4'
Dy Dy -0.1892 4.4098 'International Tables Vol C Tables 4.2.6.8 and 6.1.1.4'
N N 0.0061 0.0033 'International Tables Vol C Tables 4.2.6.8 and 6.1.1.4'
O O 0.0106 0.0060 'International Tables Vol C Tables 4.2.6.8 and 6.1.1.4'
Si Si 0.0817 0.0704 'International Tables Vol C Tables 4.2.6.8 and 6.1.1.4'

loop_
_geom_angle_atom_site_label_1
_geom_angle_atom_site_label_2
_geom_angle_atom_site_label_3
_geom_angle
_geom_angle_site_symmetry_1
_geom_angle_site_symmetry_3
_geom_angle_publ_flag
O1A Dy1A N1A 85.07(14) . . ?
O1A Dy1A N2A 93.03(15) . . ?
O1A Dy1A N5A 90.5(2) . . ?
O1A Dy1A N3A 91.7(4) . . ?
O1A Dy1A N4A 82.9(3) . . ?
O1A Dy1A N3A1 77.3(4) . . ?
O1A Dy1A N4A1 98.4(6) . . ?
O2A Dy1A O1A 176.54(15) . . ?
O2A Dy1A N1A 97.73(16) . . ?
O2A Dy1A N2A 86.30(15) . . ?
O2A Dy1A N5A 92.4(2) . . ?
O2A Dy1A N3A 84.8(4) . . ?
O2A Dy1A N4A 95.8(4) . . ?
O2A Dy1A N3A1 99.2(4) . . ?
O2A Dy1A N4A1 80.2(6) . . ?
N1A Dy1A N2A 66.09(19) . . ?
N1A Dy1A N5A 67.5(2) . . ?
N1A Dy1A N3A 145.3(2) . . ?
N1A Dy1A N4A 145.1(2) . . ?
N1A Dy1A N3A1 143.0(3) . . ?
N1A Dy1A N4A1 148.9(3) . . ?
N2A Dy1A N3A1 82.4(3) . . ?
N2A Dy1A N4A1 143.7(4) . . ?
N5A Dy1A N2A 132.9(2) . . ?
N5A Dy1A N3A 147.2(2) . . ?
N5A Dy1A N4A 79.9(2) . . ?
N5A Dy1A N3A1 143.6(3) . . ?
N5A Dy1A N4A1 81.6(3) . . ?
N3A Dy1A N2A 79.6(2) . . ?
N4A Dy1A N2A 147.1(2) . . ?
N4A Dy1A N3A 67.9(3) . . ?
N4A1 Dy1A N3A1 66.9(3) . . ?
O1A Si1A C19A 110.5(2) . . ?
O1A Si1A C25A 110.8(2) . . ?
O1A Si1A C31A 110.0(2) . . ?
C19A Si1A C25A 110.4(2) . . ?
C31A Si1A C19A 108.7(2) . . ?
C31A Si1A C25A 106.5(2) . . ?
O2A Si2A C1A 112.4(2) . . ?
O2A Si2A C7A 109.9(3) . . ?
O2A Si2A C13A 109.7(2) . . ?
C1A Si2A C7A 105.8(3) . . ?
C13A Si2A C1A 110.2(3) . . ?
C13A Si2A C7A 108.8(3) . . ?
Si1A O1A Dy1A 164.3(2) . . ?
Si2A O2A Dy1A 158.9(3) . . ?
C37A N1A Dy1A 116.1(4) . . ?
C41A N1A Dy1A 122.8(4) . . ?
C41A N1A C37A 119.7(6) . . ?
C42A N2A Dy1A 116.5(4) . . ?
C42A N2A C44A 117.6(6) . . ?
C44A N2A Dy1A 125.6(5) . . ?
C55A N5A Dy1A 116.7(5) . . ?
C55A N5A C54A 128.4(9) . . ?
C55A N5A C53A 106.1(10) . . ?
C54A N5A Dy1A 114.6(8) . . ?
C53A N5A Dy1A 133.1(9) . . ?
C2A C1A Si2A 124.0(5) . . ?
C2A C1A C6A 116.4(6) . . ?
C6A C1A Si2A 119.6(5) . . ?
C3A C2A C1A 121.6(7) . . ?
C4A C3A C2A 120.3(8) . . ?
C5A C4A C3A 118.6(8) . . ?
C6A C5A C4A 121.9(8) . . ?
C5A C6A C1A 121.2(8) . . ?
C8A C7A Si2A 120.5(5) . . ?
C12A C7A Si2A 122.6(5) . . ?
C12A C7A C8A 116.8(6) . . ?
C7A C8A C9A 121.8(7) . . ?
C10A C9A C8A 119.4(8) . . ?
C9A C10A C11A 121.0(8) . . ?
C10A C11A C12A 118.7(9) . . ?
C7A C12A C11A 122.3(8) . . ?
C14A C13A Si2A 117.7(5) . . ?
C18A C13A Si2A 125.2(5) . . ?
C18A C13A C14A 117.0(6) . . ?
C15A C14A C13A 121.3(7) . . ?
C16A C15A C14A 120.4(7) . . ?
C17A C16A C15A 119.6(7) . . ?
C16A C17A C18A 120.4(7) . . ?
C17A C18A C13A 121.2(7) . . ?
C20A C19A Si1A 122.6(4) . . ?
C24A C19A Si1A 119.7(5) . . ?
C24A C19A C20A 117.1(5) . . ?
C21A C20A C19A 121.2(6) . . ?
C22A C21A C20A 120.0(7) . . ?
C21A C22A C23A 120.4(7) . . ?
C22A C23A C24A 119.2(7) . . ?
C23A C24A C19A 122.1(6) . . ?
C26A C25A Si1A 119.3(4) . . ?
C26A C25A C30A 117.4(5) . . ?
C30A C25A Si1A 123.0(4) . . ?
C25A C26A C27A 122.0(5) . . ?
C28A C27A C26A 119.4(6) . . ?
C29A C28A C27A 119.6(5) . . ?
C28A C29A C30A 120.8(6) . . ?
C29A C30A C25A 120.7(6) . . ?
C32A C31A Si1A 119.6(4) . . ?
C32A C31A C36A 117.0(5) . . ?
C36A C31A Si1A 123.1(4) . . ?
C31A C32A C33A 122.2(6) . . ?
C32A C33A C34A 119.0(6) . . ?
C35A C34A C33A 120.2(6) . . ?
C34A C35A C36A 120.2(6) . . ?
C35A C36A C31A 121.4(6) . . ?
N1A C37A C38A 120.5(8) . . ?
N1A C37A C55A 118.9(7) . . ?
C38A C37A C55A 120.6(7) . . ?
C39A C38A C37A 118.8(9) . . ?
C38A C39A C40A 120.4(7) . . ?
C41A C40A C39A 115.7(8) . . ?
N1A C41A C40A 124.8(7) . . ?
N1A C41A C42A 114.2(5) . . ?
C40A C41A C42A 120.9(6) . . ?
N2A C42A C41A 119.3(5) . . ?
N2A C42A C43A 127.6(7) . . ?
C43A C42A C41A 113.1(6) . . ?
N2A C44A C45A 115.5(7) . . ?
C46A C45A C44A 114.2(7) . . ?
C45A C46A N3A1 133.0(14) . . ?
N3A C46A C45A 105.1(9) . . ?
N4A C49A C47A 111.9(8) . . ?
C48A C49A N4A1 106.7(11) . . ?
C51A C50A N4A 122.9(11) . . ?
C52A C50A N4A1 109(2) . . ?
N5A C55A C37A 117.2(7) . . ?
N5A C55A C56A 129.2(15) . . ?
N5A C55A C57A 116.1(13) . . ?
C37A C55A C56A 109.4(15) . . ?
C37A C55A C57A 123.3(12) . . ?
C46A N3A Dy1A 119.0(6) . . ?
C46A N3A C47A 112.7(9) . . ?
C47A N3A Dy1A 110.6(8) . . ?
C49A N4A Dy1A 115.2(6) . . ?
C49A N4A C50A 114.8(9) . . ?
C50A N4A Dy1A 122.4(6) . . ?
N3A C47A C49A 109.7(9) . . ?
C50A C51A C54A 115.9(15) . . ?
C51A C54A N5A 118.9(13) . . ?
C46A N3A1 Dy1A 103.2(14) . . ?
C48A N3A1 Dy1A 95.1(14) . . ?
C48A N3A1 C46A 119.3(13) . . ?
C49A N4A1 Dy1A 109.3(13) . . ?
C50A N4A1 Dy1A 117.1(15) . . ?
C50A N4A1 C49A 115.6(12) . . ?
C49A C48A N3A1 113.0(11) . . ?
C52A C53A N5A 98(2) . . ?
C53A C52A C50A 135(3) . . ?
O1B Dy1B N1B 80.71(15) . . ?
O1B Dy1B N2B 88.47(16) . . ?
O1B Dy1B N4B 81.2(2) . . ?
O1B Dy1B N5B 93.63(17) . . ?
O1B Dy1B N3B 92.8(3) . . ?
O1B Dy1B N3B1 81.9(4) . . ?
O2B Dy1B O1B 173.13(15) . . ?
O2B Dy1B N1B 106.05(15) . . ?
O2B Dy1B N2B 93.30(16) . . ?
O2B Dy1B N4B 94.1(2) . . ?
O2B Dy1B N5B 90.36(17) . . ?
O2B Dy1B N3B 80.8(3) . . ?
O2B Dy1B N3B1 91.8(4) . . ?
N1B Dy1B N2B 64.76(19) . . ?
N1B Dy1B N4B 138.76(19) . . ?
N1B Dy1B N5B 65.92(19) . . ?
N1B Dy1B N3B 147.8(2) . . ?
N1B Dy1B N3B1 142.4(3) . . ?
N4B Dy1B N2B 150.78(19) . . ?
N4B Dy1B N3B 69.7(2) . . ?
N5B Dy1B N2B 129.6(2) . . ?
N5B Dy1B N4B 78.6(2) . . ?
N5B Dy1B N3B 146.3(2) . . ?
N5B Dy1B N3B1 148.5(3) . . ?
N3B Dy1B N2B 83.7(2) . . ?
N3B1 Dy1B N2B 81.7(3) . . ?
N3B1 Dy1B N4B 69.8(2) . . ?
O1B Si1B C1B 107.8(2) . . ?
O1B Si1B C7B 110.9(2) . . ?
O1B Si1B C13B 110.6(2) . . ?
C1B Si1B C7B 109.3(2) . . ?
C1B Si1B C13B 109.8(3) . . ?
C13B Si1B C7B 108.5(3) . . ?
O2B Si2B C19B 111.2(3) . . ?
O2B Si2B C25B 110.0(2) . . ?
O2B Si2B C31B 109.2(2) . . ?
C25B Si2B C19B 106.5(3) . . ?
C31B Si2B C19B 110.7(3) . . ?
C31B Si2B C25B 109.1(3) . . ?
Si1B O1B Dy1B 173.3(3) . . ?
Si2B O2B Dy1B 144.7(2) . . ?
C37B N1B Dy1B 120.3(4) . . ?
C41B N1B Dy1B 118.1(4) . . ?
C41B N1B C37B 120.0(6) . . ?
C54B N2B Dy1B 121.9(5) . . ?
C55B N2B Dy1B 119.2(5) . . ?
C55B N2B C54B 118.8(6) . . ?
C48B N4B Dy1B 111.3(5) . . ?
C48B N4B C46B 127.2(8) . . ?
C48B N4B C47B 118.0(7) . . ?
C46B N4B Dy1B 115.8(8) . . ?
C47B N4B Dy1B 129.0(6) . . ?
C42B N5B Dy1B 120.6(5) . . ?
C42B N5B C44B 122.5(6) . . ?
C44B N5B Dy1B 116.9(4) . . ?
C2B C1B Si1B 124.5(5) . . ?
C2B C1B C6B 115.7(6) . . ?
C6B C1B Si1B 118.8(5) . . ?
C1B C2B C3B 122.3(7) . . ?
C4B C3B C2B 120.8(7) . . ?
C3B C4B C5B 119.2(7) . . ?
C4B C5B C6B 120.8(8) . . ?
C5B C6B C1B 121.2(7) . . ?
C8B C7B Si1B 124.3(4) . . ?
C12B C7B Si1B 118.8(4) . . ?
C12B C7B C8B 116.8(5) . . ?
C9B C8B C7B 120.8(6) . . ?
C10B C9B C8B 120.7(6) . . ?
C11B C10B C9B 119.5(6) . . ?
C10B C11B C12B 120.6(6) . . ?
C11B C12B C7B 121.6(6) . . ?
C14B C13B Si1B 122.7(5) . . ?
C18B C13B Si1B 120.2(6) . . ?
C18B C13B C14B 117.1(6) . . ?
C15B C14B C13B 121.6(9) . . ?
C16B C15B C14B 119.9(10) . . ?
C17B C16B C15B 120.4(8) . . ?
C16B C17B C18B 119.5(9) . . ?
C13B C18B C17B 121.5(9) . . ?
C20B C19B Si2B 122.9(6) . . ?
C20B C19B C24B 116.1(7) . . ?
C24B C19B Si2B 120.9(6) . . ?
C19B C20B C21B 122.4(9) . . ?
C22B C21B C20B 119.1(9) . . ?
C21B C22B C23B 120.4(8) . . ?
C22B C23B C24B 119.6(10) . . ?
C19B C24B C23B 122.3(10) . . ?
C26B C25B Si2B 118.3(4) . . ?
C30B C25B Si2B 125.5(5) . . ?
C30B C25B C26B 116.2(6) . . ?
C27B C26B C25B 122.5(6) . . ?
C28B C27B C26B 119.3(6) . . ?
C29B C28B C27B 120.0(6) . . ?
C28B C29B C30B 120.4(6) . . ?
C25B C30B C29B 121.5(6) . . ?
C32B C31B Si2B 119.6(5) . . ?
C36B C31B Si2B 122.6(6) . . ?
C36B C31B C32B 117.1(6) . . ?
C33B C32B C31B 121.8(8) . . ?
C34B C33B C32B 118.8(8) . . ?
C35B C34B C33B 120.4(8) . . ?
C34B C35B C36B 120.0(9) . . ?
C35B C36B C31B 121.8(9) . . ?
N1B C37B C55B 115.0(5) . . ?
N1B C37B C38B 123.5(6) . . ?
C38B C37B C55B 121.5(6) . . ?
C40B C39B C38B 121.9(7) . . ?
C39B C40B C41B 116.6(7) . . ?
N1B C41B C40B 122.0(7) . . ?
N1B C41B C42B 117.2(6) . . ?
C40B C41B C42B 120.8(6) . . ?
N5B C42B C41B 116.4(6) . . ?
N5B C42B C43B 124.7(7) . . ?
C43B C42B C41B 118.9(6) . . ?
C45B C44B N5B 113.9(7) . . ?
C46B C45B C44B 123.6(9) . . ?
C47B C45B C44B 113.4(9) . . ?
N4B C48B C49B 121.3(9) . . ?
N4B C48B C50B 121.5(9) . . ?
N3B C51B C53B 120.4(9) . . ?
N3B1 C51B C52B 126.3(10) . . ?
C53B C54B N2B 121.5(8) . . ?
C52B C54B N2B 117.0(9) . . ?
N2B C55B C37B 118.4(6) . . ?
N2B C55B C56B 128.1(7) . . ?
C56B C55B C37B 113.5(6) . . ?
C37B C38B C39B 115.8(7) . . ?
C51B N3B Dy1B 117.3(7) . . ?
C51B N3B C49B 116.6(9) . . ?
C49B N3B Dy1B 109.3(8) . . ?
N4B C46B C45B 118.7(11) . . ?
N3B C49B C48B 114.1(8) . . ?
C51B C53B C54B 125.2(8) . . ?
C51B N3B1 Dy1B 121.5(8) . . ?
C51B N3B1 C50B 116.6(9) . . ?
C50B N3B1 Dy1B 111.9(8) . . ?
N3B1 C50B C48B 115.3(9) . . ?
N4B C47B C45B 118.0(8) . . ?
C51B C52B C54B 126.5(10) . . ?
Cl1S C1S Cl2S 111.5(7) . . ?
Cl4S C2S Cl3S 116.7(7) . . ?
C2C C1C C6C 115.1(4) . . ?
C2C C1C B1C 123.5(4) . . ?
C6C C1C B1C 121.4(4) . . ?
C3C C2C C1C 123.1(5) . . ?
C2C C3C C4C 120.6(6) . . ?
C3C C4C C5C 118.5(5) . . ?
C4C C5C C6C 120.5(5) . . ?
C5C C6C C1C 122.2(5) . . ?
C9C C8C B1C 122.5(4) . . ?
C13C C8C C9C 114.5(5) . . ?
C13C C8C B1C 122.9(5) . . ?
C10C C9C C8C 123.6(6) . . ?
C11C C10C C9C 119.7(6) . . ?
C12C C11C C10C 119.0(5) . . ?
C11C C12C C13C 119.9(6) . . ?
C8C C13C C12C 123.3(6) . . ?
C15C C14C C19C 123.0(5) . . ?
C16C C15C C14C 120.4(5) . . ?
C15C C16C C17C 118.6(5) . . ?
C18C C17C C16C 120.6(5) . . ?
C17C C18C C19C 123.1(5) . . ?
C14C C19C C18C 114.3(4) . . ?
C14C C19C B1C 121.5(4) . . ?
C18C C19C B1C 124.0(4) . . ?
C21C C20C C25C 115.4(5) . . ?
C21C C20C B1C 123.4(5) . . ?
C25C C20C B1C 121.1(4) . . ?
C20C C21C C22C 121.2(6) . . ?
C23C C22C C21C 120.3(6) . . ?
C24C C23C C22C 120.3(6) . . ?
C23C C24C C25C 119.4(6) . . ?
C24C C25C C20C 123.3(6) . . ?
C1C B1C C20C 108.3(4) . . ?
C8C B1C C1C 108.3(4) . . ?
C8C B1C C20C 108.5(4) . . ?
C19C B1C C1C 108.5(4) . . ?
C19C B1C C8C 111.5(4) . . ?
C19C B1C C20C 111.7(4) . . ?
C27C C26C B2C 122.4(5) . . ?
C31C C26C C27C 114.2(5) . . ?
C31C C26C B2C 123.1(5) . . ?
C28C C27C C26C 123.5(6) . . ?
C29C C28C C27C 120.1(6) . . ?
C30C C29C C28C 118.7(6) . . ?
C29C C30C C31C 120.5(6) . . ?
C26C C31C C30C 122.9(6) . . ?
C33C C32C C37C 115.0(5) . . ?
C33C C32C B2C 122.4(5) . . ?
C37C C32C B2C 122.2(5) . . ?
C32C C33C C34C 123.6(6) . . ?
C35C C34C C33C 119.0(7) . . ?
C34C C35C C36C 119.8(6) . . ?
C35C C36C C37C 120.6(6) . . ?
C36C C37C C32C 121.9(7) . . ?
C39C C38C C43C 114.9(5) . . ?
C39C C38C B2C 122.8(5) . . ?
C43C C38C B2C 122.3(5) . . ?
C40C C39C C38C 122.9(5) . . ?
C41C C40C C39C 120.1(6) . . ?
C42C C41C C40C 119.2(5) . . ?
C41C C42C C43C 120.8(6) . . ?
C42C C43C C38C 122.2(5) . . ?
C45C C44C C49C 114.2(6) . . ?
C45C C44C B2C 123.8(5) . . ?
C49C C44C B2C 122.0(6) . . ?
C44C C45C C46C 122.3(7) . . ?
C47C C46C C45C 120.9(9) . . ?
C48C C47C C46C 118.7(8) . . ?
C47C C48C C49C 121.0(8) . . ?
C44C C49C C48C 122.9(8) . . ?
C26C B2C C32C 107.7(5) . . ?
C26C B2C C38C 107.0(4) . . ?
C26C B2C C44C 110.6(4) . . ?
C38C B2C C32C 110.8(4) . . ?
C44C B2C C32C 110.6(4) . . ?
C44C B2C C38C 110.0(5) . . ?

loop_
_geom_bond_atom_site_label_1
_geom_bond_atom_site_label_2
_geom_bond_distance
_geom_bond_site_symmetry_2
_geom_bond_publ_flag
Dy1A O1A 2.157(3) . ?
Dy1A O2A 2.136(4) . ?
Dy1A N1A 2.400(5) . ?
Dy1A N2A 2.570(5) . ?
Dy1A N5A 2.462(6) . ?
Dy1A N3A 2.537(9) . ?
Dy1A N4A 2.508(8) . ?
Dy1A N3A1 2.84(3) . ?
Dy1A N4A1 2.62(3) . ?
Si1A O1A 1.594(3) . ?
Si1A C19A 1.883(6) . ?
Si1A C25A 1.887(5) . ?
Si1A C31A 1.876(5) . ?
Si2A O2A 1.603(4) . ?
Si2A C1A 1.884(6) . ?
Si2A C7A 1.885(6) . ?
Si2A C13A 1.879(6) . ?
N1A C37A 1.356(8) . ?
N1A C41A 1.308(7) . ?
N2A C42A 1.244(8) . ?
N2A C44A 1.423(10) . ?
N5A C55A 1.306(12) . ?
N5A C54A 1.482(8) . ?
N5A C53A 1.468(8) . ?
C1A C2A 1.391(9) . ?
C1A C6A 1.401(9) . ?
C2A C3A 1.381(9) . ?
C3A C4A 1.370(13) . ?
C4A C5A 1.365(14) . ?
C5A C6A 1.354(12) . ?
C7A C8A 1.383(9) . ?
C7A C12A 1.349(9) . ?
C8A C9A 1.388(10) . ?
C9A C10A 1.337(12) . ?
C10A C11A 1.362(13) . ?
C11A C12A 1.396(11) . ?
C13A C14A 1.399(9) . ?
C13A C18A 1.395(8) . ?
C14A C15A 1.387(10) . ?
C15A C16A 1.374(12) . ?
C16A C17A 1.371(12) . ?
C17A C18A 1.393(10) . ?
C19A C20A 1.396(9) . ?
C19A C24A 1.391(8) . ?
C20A C21A 1.395(9) . ?
C21A C22A 1.371(11) . ?
C22A C23A 1.381(11) . ?
C23A C24A 1.391(9) . ?
C25A C26A 1.380(7) . ?
C25A C30A 1.400(8) . ?
C26A C27A 1.397(8) . ?
C27A C28A 1.381(9) . ?
C28A C29A 1.370(10) . ?
C29A C30A 1.390(9) . ?
C31A C32A 1.383(8) . ?
C31A C36A 1.397(7) . ?
C32A C33A 1.390(9) . ?
C33A C34A 1.393(10) . ?
C34A C35A 1.359(10) . ?
C35A C36A 1.391(9) . ?
C37A C38A 1.411(11) . ?
C37A C55A 1.449(12) . ?
C38A C39A 1.362(15) . ?
C39A C40A 1.432(15) . ?
C40A C41A 1.378(9) . ?
C41A C42A 1.556(8) . ?
C42A C43A 1.474(8) . ?
C44A C45A 1.533(14) . ?
C45A C46A 1.463(14) . ?
C46A N3A 1.446(8) . ?
C46A N3A1 1.466(9) . ?
C49A N4A 1.455(8) . ?
C49A C47A 1.492(13) . ?
C49A N4A1 1.464(9) . ?
C49A C48A 1.370(13) . ?
C50A N4A 1.478(8) . ?
C50A C51A 1.404(14) . ?
C50A N4A1 1.456(9) . ?
C50A C52A 1.454(16) . ?
C55A C56A 1.51(3) . ?
C55A C57A 1.50(2) . ?
N3A C47A 1.454(8) . ?
C51A C54A 1.413(14) . ?
N3A1 C48A 1.465(9) . ?
C53A C52A 1.450(16) . ?
Dy1B O1B 2.161(4) . ?
Dy1B O2B 2.158(4) . ?
Dy1B N1B 2.457(5) . ?
Dy1B N2B 2.564(5) . ?
Dy1B N4B 2.541(6) . ?
Dy1B N5B 2.460(5) . ?
Dy1B N3B 2.558(12) . ?
Dy1B N3B1 2.486(13) . ?
Si1B O1B 1.589(4) . ?
Si1B C1B 1.874(6) . ?
Si1B C7B 1.882(6) . ?
Si1B C13B 1.882(6) . ?
Si2B O2B 1.592(4) . ?
Si2B C19B 1.902(6) . ?
Si2B C25B 1.884(6) . ?
Si2B C31B 1.883(6) . ?
N1B C37B 1.321(8) . ?
N1B C41B 1.318(7) . ?
N2B C54B 1.477(9) . ?
N2B C55B 1.216(9) . ?
N4B C48B 1.397(7) . ?
N4B C46B 1.417(16) . ?
N4B C47B 1.416(8) . ?
N5B C42B 1.279(8) . ?
N5B C44B 1.472(9) . ?
C1B C2B 1.376(8) . ?
C1B C6B 1.392(9) . ?
C2B C3B 1.382(10) . ?
C3B C4B 1.335(12) . ?
C4B C5B 1.359(12) . ?
C5B C6B 1.384(10) . ?
C7B C8B 1.395(8) . ?
C7B C12B 1.394(8) . ?
C8B C9B 1.387(9) . ?
C9B C10B 1.370(10) . ?
C10B C11B 1.361(11) . ?
C11B C12B 1.377(10) . ?
C13B C14B 1.397(10) . ?
C13B C18B 1.392(10) . ?
C14B C15B 1.385(10) . ?
C15B C16B 1.376(15) . ?
C16B C17B 1.370(16) . ?
C17B C18B 1.403(11) . ?
C19B C20B 1.347(10) . ?
C19B C24B 1.371(10) . ?
C20B C21B 1.414(11) . ?
C21B C22B 1.329(14) . ?
C22B C23B 1.350(15) . ?
C23B C24B 1.386(11) . ?
C25B C26B 1.395(8) . ?
C25B C30B 1.385(8) . ?
C26B C27B 1.383(9) . ?
C27B C28B 1.365(10) . ?
C28B C29B 1.364(9) . ?
C29B C30B 1.387(9) . ?
C31B C32B 1.389(9) . ?
C31B C36B 1.378(10) . ?
C32B C33B 1.385(9) . ?
C33B C34B 1.378(13) . ?
C34B C35B 1.364(14) . ?
C35B C36B 1.372(11) . ?
C37B C55B 1.547(9) . ?
C37B C38B 1.362(9) . ?
C39B C40B 1.346(12) . ?
C39B C38B 1.421(12) . ?
C40B C41B 1.413(9) . ?
C41B C42B 1.497(10) . ?
C42B C43B 1.473(10) . ?
C44B C45B 1.469(7) . ?
C45B C46B 1.456(8) . ?
C45B C47B 1.468(8) . ?
C48B C49B 1.467(8) . ?
C48B C50B 1.459(8) . ?
C51B N3B 1.404(8) . ?
C51B C53B 1.454(8) . ?
C51B N3B1 1.405(8) . ?
C51B C52B 1.450(8) . ?
C54B C53B 1.463(8) . ?
C54B C52B 1.449(8) . ?
C55B C56B 1.486(9) . ?
N3B C49B 1.425(8) . ?
N3B1 C50B 1.420(8) . ?
Cl1S C1S 1.714(15) . ?
Cl2S C1S 1.771(14) . ?
Cl3S C2S 1.734(11) . ?
Cl4S C2S 1.605(10) . ?
C1C C2C 1.394(7) . ?
C1C C6C 1.407(7) . ?
C1C B1C 1.655(7) . ?
C2C C3C 1.379(8) . ?
C3C C4C 1.380(8) . ?
C4C C5C 1.380(8) . ?
C5C C6C 1.392(7) . ?
C8C C9C 1.393(8) . ?
C8C C13C 1.384(7) . ?
C8C B1C 1.644(7) . ?
C9C C10C 1.387(8) . ?
C10C C11C 1.375(9) . ?
C11C C12C 1.373(10) . ?
C12C C13C 1.393(8) . ?
C14C C15C 1.392(7) . ?
C14C C19C 1.405(7) . ?
C15C C16C 1.382(8) . ?
C16C C17C 1.383(8) . ?
C17C C18C 1.381(7) . ?
C18C C19C 1.413(7) . ?
C19C B1C 1.628(7) . ?
C20C C21C 1.390(7) . ?
C20C C25C 1.403(7) . ?
C20C B1C 1.658(7) . ?
C21C C22C 1.425(9) . ?
C22C C23C 1.366(10) . ?
C23C C24C 1.356(9) . ?
C24C C25C 1.400(8) . ?
C26C C27C 1.399(7) . ?
C26C C31C 1.396(8) . ?
C26C B2C 1.641(8) . ?
C27C C28C 1.386(8) . ?
C28C C29C 1.377(9) . ?
C29C C30C 1.370(10) . ?
C30C C31C 1.397(9) . ?
C32C C33C 1.389(9) . ?
C32C C37C 1.406(8) . ?
C32C B2C 1.647(8) . ?
C33C C34C 1.405(8) . ?
C34C C35C 1.369(10) . ?
C35C C36C 1.370(11) . ?
C36C C37C 1.398(9) . ?
C38C C39C 1.394(7) . ?
C38C C43C 1.409(7) . ?
C38C B2C 1.645(8) . ?
C39C C40C 1.388(8) . ?
C40C C41C 1.376(9) . ?
C41C C42C 1.362(9) . ?
C42C C43C 1.386(8) . ?
C44C C45C 1.394(9) . ?
C44C C49C 1.397(8) . ?
C44C B2C 1.644(9) . ?
C45C C46C 1.407(10) . ?
C46C C47C 1.361(13) . ?
C47C C48C 1.345(13) . ?
C48C C49C 1.399(10) . ?
